data_4335199
loop_
_publ_author_name
'Nasser Nasser'
'Aneta Borecki'
'Paul D. Boyle'
'Richard J. Puddephatt'

_publ_contact_author_address 'University of Western Ontario'
_publ_contact_author_email pudd@uwo.ca
_publ_contact_author_name Puddephatt
_publ_section_title
;
 A Versatile Diphosphine Ligand: cis and trans Chelation or Bridging, with
 Self Association through Hydrogen Bonding
;
_journal_name_full 'Inorganic Chemistry'
_journal_page_first 7051
_journal_page_last 7060
_journal_paper_doi 10.1021/ic400576m
_journal_volume 52
_journal_year 2013
_chemical_formula_moiety '2(C76 H80 N4 O4 P4 Pt2), C H Cl3, C H2 Cl2'
_chemical_formula_sum 'C77 H81.5 Cl2.5 N4 O4 P4 Pt2'
_chemical_formula_weight 1729.64
_chemical_name_systematic
; 
 ? 
;
_space_group_IT_number 2
_symmetry_cell_setting triclinic
_symmetry_space_group_name_Hall '-P 1'
_symmetry_space_group_name_H-M 'P -1'
_atom_sites_solution_hydrogens geom
_atom_sites_solution_primary direct
_atom_sites_solution_secondary difmap
_audit_creation_method SHELXL-97
_cell_angle_alpha 71.363(2)
_cell_angle_beta 89.258(2)
_cell_angle_gamma 75.583(2)
_cell_formula_units_Z 4
_cell_length_a 17.6919(11)
_cell_length_b 19.0824(12)
_cell_length_c 25.5103(16)
_cell_measurement_reflns_used 9888
_cell_measurement_temperature 150(2)
_cell_measurement_theta_max 24.84
_cell_measurement_theta_min 2.18
_cell_volume 7882.9(9)
_computing_cell_refinement 'Bruker SAINT'
_computing_data_collection 'Bruker APEX2'
_computing_data_reduction 'Bruker SAINT'
_computing_molecular_graphics 'Bruker SHELXTL'
_computing_publication_material 'Bruker SHELXTL'
_computing_structure_refinement 'SHELXL-97 (Sheldrick, 2008)'
_computing_structure_solution 'SHELXS-97 (Sheldrick, 2008)'
_diffrn_ambient_temperature 150(2)
_diffrn_measured_fraction_theta_full 0.972
_diffrn_measured_fraction_theta_max 0.972
_diffrn_measurement_device_type 'Bruker APEX-II CCD'
_diffrn_measurement_method '\f and \w scans'
_diffrn_radiation_monochromator graphite
_diffrn_radiation_source 'fine-focus sealed tube'
_diffrn_radiation_type MoK\a
_diffrn_radiation_wavelength 0.71073
_diffrn_reflns_av_R_equivalents 0.0493
_diffrn_reflns_av_sigmaI/netI 0.0433
_diffrn_reflns_limit_h_max 21
_diffrn_reflns_limit_h_min -21
_diffrn_reflns_limit_k_max 22
_diffrn_reflns_limit_k_min -22
_diffrn_reflns_limit_l_max 30
_diffrn_reflns_limit_l_min -29
_diffrn_reflns_number 265284
_diffrn_reflns_theta_full 25.03
_diffrn_reflns_theta_max 25.03
_diffrn_reflns_theta_min 2.14
_exptl_absorpt_coefficient_mu 3.759
_exptl_absorpt_correction_T_max 0.7736
_exptl_absorpt_correction_T_min 0.5353
_exptl_absorpt_correction_type multi-scan
_exptl_absorpt_process_details Sad-abs
_exptl_crystal_colour colourless
_exptl_crystal_density_diffrn 1.457
_exptl_crystal_description rod
_exptl_crystal_F_000 3448
_exptl_crystal_size_max 0.19
_exptl_crystal_size_mid 0.07
_exptl_crystal_size_min 0.07
_platon_squeeze_details
;
Sluis, P. v. d., Spek, A. L., Acta Cryst. (1990), A46, 194-201 
implemented in a more general way as the SQUEEZE procedure in PLATON
;
_refine_diff_density_max 4.469
_refine_diff_density_min -3.970
_refine_diff_density_rms 0.141
_refine_ls_extinction_method none
_refine_ls_goodness_of_fit_ref 1.101
_refine_ls_hydrogen_treatment constr
_refine_ls_matrix_type full
_refine_ls_number_parameters 1612
_refine_ls_number_reflns 27060
_refine_ls_number_restraints 0
_refine_ls_restrained_S_all 1.101
_refine_ls_R_factor_all 0.0714
_refine_ls_R_factor_gt 0.0479
_refine_ls_shift/su_max 0.001
_refine_ls_shift/su_mean 0.000
_refine_ls_structure_factor_coef Fsqd
_refine_ls_weighting_details 'calc w=1/[\s^2^(Fo^2^)+(0.0739P)^2^+16.9988P] where P=(Fo^2^+2Fc^2^)/3'
_refine_ls_weighting_scheme calc
_refine_ls_wR_factor_gt 0.1256
_refine_ls_wR_factor_ref 0.1348
_reflns_number_gt 19753
_reflns_number_total 27060
_reflns_threshold_expression >2sigma(I)
_cod_data_source_file ic400576m_si_001_4.cif
_cod_data_source_block 3b
_cod_original_formula_sum 'C38.50 H40.75 Cl1.25 N2 O2 P2 Pt'
_cod_database_code 4335199

loop_
_symmetry_equiv_pos_as_xyz
'x, y, z'
'-x, -y, -z'

loop_
_atom_site_label
_atom_site_type_symbol
_atom_site_fract_x
_atom_site_fract_y
_atom_site_fract_z
_atom_site_U_iso_or_equiv
_atom_site_adp_type
_atom_site_occupancy
_atom_site_symmetry_multiplicity
_atom_site_calc_flag
_atom_site_refinement_flags
Pt1 Pt 0.103758(18) 0.750186(17) 0.032084(13) 0.04224(10) Uani 1 1 d .
P1 P 0.04868(11) 0.73870(11) 0.11643(9) 0.0393(5) Uani 1 1 d .
N1 N 0.2286(4) 0.4738(3) 0.1463(2) 0.0376(15) Uani 1 1 d .
H1A H 0.2220 0.4684 0.1815 0.045 Uiso 1 1 calc R
C1 C -0.0185(4) 0.6772(4) 0.1429(3) 0.0390(19) Uani 1 1 d .
O1 O 0.2726(4) 0.4145(4) 0.0837(2) 0.0614(17) Uani 1 1 d .
Cl1S Cl 0.2356(2) -0.0384(3) 0.32866(19) 0.1214(13) Uani 1 1 d .
C1S C 0.2871(8) 0.0029(8) 0.3609(5) 0.099(4) Uani 1 1 d .
H1SA H 0.3344 -0.0362 0.3813 0.119 Uiso 1 1 calc R
H1SB H 0.2546 0.0205 0.3884 0.119 Uiso 1 1 calc R
Pt2 Pt 0.636175(15) 0.154431(15) 0.301018(11) 0.02857(8) Uani 1 1 d .
P2 P 0.08373(13) 0.64229(12) 0.01924(8) 0.0432(5) Uani 1 1 d .
O2 O 0.3835(3) 0.3660(3) 0.3300(2) 0.0379(12) Uani 1 1 d .
N2 N 0.4859(3) 0.2618(3) 0.3440(2) 0.0307(13) Uani 1 1 d .
H2A H 0.5040 0.2195 0.3358 0.037 Uiso 1 1 calc R
C2 C -0.0918(5) 0.6973(5) 0.1160(3) 0.044(2) Uani 1 1 d .
H2B H -0.1062 0.7419 0.0842 0.053 Uiso 1 1 calc R
Cl2S Cl 0.3157(2) 0.0805(2) 0.31525(17) 0.1096(11) Uani 1 1 d .
C2S C -0.1932(7) 0.8135(7) 0.2832(6) 0.090(4) Uani 1 1 d .
H2SA H -0.2179 0.7809 0.3137 0.108 Uiso 1 1 calc R
Pt3 Pt 0.102688(15) 0.347733(15) 0.440447(11) 0.02879(8) Uani 1 1 d .
P3 P 0.68026(10) 0.22670(11) 0.34588(8) 0.0304(4) Uani 1 1 d .
N3 N 0.5190(4) 0.4154(3) 0.1688(2) 0.0352(14) Uani 1 1 d .
H3A H 0.5159 0.4477 0.1874 0.042 Uiso 1 1 calc R
O3 O 0.5012(4) 0.4011(3) 0.0858(2) 0.0519(16) Uani 1 1 d .
C3 C -0.1440(5) 0.6542(5) 0.1342(3) 0.045(2) Uani 1 1 d .
H3B H -0.1940 0.6688 0.1150 0.054 Uiso 1 1 calc R
Cl3S Cl -0.1446(3) 0.7761(3) 0.2349(2) 0.1424(9) Uani 1 1 d .
Pt4 Pt 0.579336(16) 0.758070(17) 0.247111(12) 0.03531(9) Uani 1 1 d .
P4 P 0.67884(11) 0.20447(10) 0.21479(8) 0.0308(4) Uani 1 1 d .
N4 N 0.2408(3) 0.7188(3) 0.1321(2) 0.0329(14) Uani 1 1 d .
H4A H 0.2297 0.7379 0.0960 0.039 Uiso 1 1 calc R
O4 O 0.3319(3) 0.6392(3) 0.2004(2) 0.0404(13) Uani 1 1 d .
C4 C -0.1242(5) 0.5891(5) 0.1807(4) 0.055(2) Uani 1 1 d .
H4B H -0.1605 0.5593 0.1935 0.067 Uiso 1 1 calc R
Cl4S Cl -0.0906(3) 0.8174(3) 0.2941(2) 0.1424(9) Uani 1 1 d .
P5 P 0.19963(10) 0.32106(10) 0.50857(7) 0.0281(4) Uani 1 1 d .
O5 O 0.1988(3) 0.5061(3) 0.2447(2) 0.0398(12) Uani 1 1 d .
C5 C -0.0512(5) 0.5682(6) 0.2083(4) 0.072(3) Uani 1 1 d .
H5A H -0.0372 0.5235 0.2400 0.086 Uiso 1 1 calc R
N5 N 0.1333(4) 0.4393(3) 0.3115(3) 0.0369(15) Uani 1 1 d .
H5B H 0.1061 0.4398 0.3406 0.044 Uiso 1 1 calc R
Cl5S Cl -0.2512(3) 0.9013(3) 0.2368(2) 0.1424(9) Uani 1 1 d .
P6 P 0.16312(10) 0.25972(10) 0.39839(7) 0.0268(4) Uani 1 1 d .
O6 O 0.3007(4) 0.7079(4) 0.3734(2) 0.0591(17) Uani 1 1 d .
N6 N 0.3311(3) 0.6816(3) 0.2946(3) 0.0356(15) Uani 1 1 d .
H6A H 0.3171 0.6654 0.2686 0.043 Uiso 1 1 calc R
C6 C 0.0017(5) 0.6120(5) 0.1900(4) 0.062(3) Uani 1 1 d .
H6B H 0.0515 0.5977 0.2093 0.075 Uiso 1 1 calc R
P7 P 0.46634(11) 0.83491(11) 0.26534(8) 0.0346(4) Uani 1 1 d .
O7 O 0.5270(3) 0.4825(3) 0.2509(2) 0.0397(12) Uani 1 1 d .
C7 C -0.0132(6) 0.8312(5) 0.1146(6) 0.0820(16) Uani 1 1 d .
N7 N 0.5738(4) 0.5869(4) 0.2382(2) 0.0394(15) Uani 1 1 d .
H7A H 0.5899 0.6146 0.2552 0.047 Uiso 1 1 calc R
P8 P 0.54464(11) 0.76977(11) 0.15704(8) 0.0340(4) Uani 1 1 d .
O8 O 0.3493(4) 0.5017(4) 0.4697(2) 0.0543(16) Uani 1 1 d .
N8 N 0.3508(3) 0.4319(3) 0.4123(2) 0.0348(14) Uani 1 1 d .
H8A H 0.3761 0.4135 0.3876 0.042 Uiso 1 1 calc R
C8 C -0.0552(6) 0.8800(5) 0.0635(6) 0.0820(16) Uani 1 1 d .
H8B H -0.0501 0.8626 0.0322 0.098 Uiso 1 1 calc R
C9 C -0.1027(6) 0.9508(5) 0.0577(6) 0.0820(16) Uani 1 1 d .
H9A H -0.1295 0.9833 0.0231 0.098 Uiso 1 1 calc R
C10 C -0.1098(6) 0.9722(6) 0.1020(6) 0.0820(16) Uani 1 1 d .
H10A H -0.1436 1.0210 0.0985 0.098 Uiso 1 1 calc R
C11 C -0.0715(6) 0.9284(5) 0.1536(6) 0.0820(16) Uani 1 1 d .
H11A H -0.0772 0.9470 0.1842 0.098 Uiso 1 1 calc R
C12 C -0.0241(6) 0.8559(5) 0.1584(6) 0.0820(16) Uani 1 1 d .
H12A H 0.0010 0.8233 0.1935 0.098 Uiso 1 1 calc R
C13 C 0.1495(6) 0.7810(6) -0.0456(3) 0.065(3) Uani 1 1 d .
H13A H 0.1683 0.7355 -0.0568 0.098 Uiso 1 1 calc R
H13B H 0.1931 0.8034 -0.0433 0.098 Uiso 1 1 calc R
H13C H 0.1086 0.8186 -0.0729 0.098 Uiso 1 1 calc R
C14 C 0.1249(5) 0.8537(4) 0.0331(3) 0.047(2) Uani 1 1 d .
H14A H 0.1502 0.8756 -0.0004 0.070 Uiso 1 1 calc R
H14B H 0.1591 0.8439 0.0659 0.070 Uiso 1 1 calc R
H14C H 0.0752 0.8899 0.0342 0.070 Uiso 1 1 calc R
C15 C -0.0192(5) 0.6527(5) 0.0015(3) 0.044(2) Uani 1 1 d .
C16 C -0.0555(5) 0.5929(5) 0.0150(4) 0.049(2) Uani 1 1 d .
H16A H -0.0261 0.5424 0.0349 0.059 Uiso 1 1 calc R
C17 C -0.1331(5) 0.6062(6) -0.0001(4) 0.060(3) Uani 1 1 d .
H17A H -0.1573 0.5651 0.0101 0.072 Uiso 1 1 calc R
C18 C -0.1760(6) 0.6780(6) -0.0298(4) 0.065(3) Uani 1 1 d .
H18A H -0.2300 0.6871 -0.0396 0.078 Uiso 1 1 calc R
C19 C -0.1408(6) 0.7366(6) -0.0451(5) 0.071(3) Uani 1 1 d .
H19A H -0.1704 0.7864 -0.0665 0.085 Uiso 1 1 calc R
C20 C -0.0630(5) 0.7252(5) -0.0302(4) 0.056(2) Uani 1 1 d .
H20A H -0.0393 0.7667 -0.0415 0.067 Uiso 1 1 calc R
C21 C 0.1325(8) 0.6113(7) -0.0354(5) 0.0903(16) Uani 1 1 d .
C22 C 0.2155(8) 0.5985(7) -0.0361(5) 0.0903(16) Uani 1 1 d .
H22A H 0.2429 0.6103 -0.0096 0.108 Uiso 1 1 calc R
C23 C 0.2574(8) 0.5692(7) -0.0743(5) 0.0903(16) Uani 1 1 d .
H23A H 0.3127 0.5601 -0.0739 0.108 Uiso 1 1 calc R
C24 C 0.2159(8) 0.5540(7) -0.1126(5) 0.0903(16) Uani 1 1 d .
H24A H 0.2441 0.5325 -0.1382 0.108 Uiso 1 1 calc R
C25 C 0.1362(8) 0.5680(7) -0.1159(5) 0.0903(16) Uani 1 1 d .
H25A H 0.1097 0.5588 -0.1442 0.108 Uiso 1 1 calc R
C26 C 0.0941(8) 0.5965(7) -0.0762(5) 0.0903(16) Uani 1 1 d .
H26A H 0.0387 0.6056 -0.0776 0.108 Uiso 1 1 calc R
C27 C 0.1136(5) 0.5529(4) 0.0786(3) 0.043(2) Uani 1 1 d .
H27A H 0.0745 0.5528 0.1067 0.052 Uiso 1 1 calc R
H27B H 0.1164 0.5084 0.0660 0.052 Uiso 1 1 calc R
C28 C 0.1933(5) 0.5466(4) 0.1043(3) 0.0385(18) Uani 1 1 d .
H28A H 0.2294 0.5557 0.0743 0.046 Uiso 1 1 calc R
H28B H 0.1878 0.5877 0.1209 0.046 Uiso 1 1 calc R
C29 C 0.2709(5) 0.4151(5) 0.1323(4) 0.043(2) Uani 1 1 d .
C30 C 0.3178(4) 0.3479(4) 0.1790(3) 0.0406(19) Uani 1 1 d .
C31 C 0.3400(6) 0.2770(5) 0.1726(4) 0.054(2) Uani 1 1 d .
H31A H 0.3239 0.2711 0.1392 0.064 Uiso 1 1 calc R
C32 C 0.3853(5) 0.2138(5) 0.2135(4) 0.061(3) Uani 1 1 d .
H32A H 0.3989 0.1649 0.2087 0.073 Uiso 1 1 calc R
C33 C 0.4104(4) 0.2232(4) 0.2615(3) 0.0421(19) Uani 1 1 d .
H33A H 0.4414 0.1806 0.2901 0.051 Uiso 1 1 calc R
C34 C 0.3900(4) 0.2949(4) 0.2678(3) 0.0315(17) Uani 1 1 d .
C35 C 0.3430(4) 0.3560(4) 0.2274(3) 0.0317(17) Uani 1 1 d .
H35A H 0.3275 0.4045 0.2327 0.038 Uiso 1 1 calc R
C36 C 0.4197(4) 0.3105(4) 0.3167(3) 0.0299(16) Uani 1 1 d .
C37 C 0.5295(4) 0.2744(4) 0.3862(3) 0.0349(17) Uani 1 1 d .
H37A H 0.5446 0.2268 0.4184 0.042 Uiso 1 1 calc R
H37B H 0.4961 0.3149 0.3989 0.042 Uiso 1 1 calc R
C38 C 0.6021(4) 0.2980(4) 0.3638(3) 0.0335(17) Uani 1 1 d .
H38A H 0.6251 0.3143 0.3917 0.040 Uiso 1 1 calc R
H38B H 0.5856 0.3435 0.3301 0.040 Uiso 1 1 calc R
C39 C 0.7349(4) 0.1639(4) 0.4127(3) 0.0344(18) Uani 1 1 d .
C40 C 0.7274(5) 0.1833(5) 0.4604(3) 0.050(2) Uani 1 1 d .
H40A H 0.6915 0.2295 0.4604 0.060 Uiso 1 1 calc R
C41 C 0.7724(6) 0.1350(6) 0.5086(4) 0.067(3) Uani 1 1 d .
H41A H 0.7674 0.1481 0.5417 0.080 Uiso 1 1 calc R
C42 C 0.8238(6) 0.0686(6) 0.5083(4) 0.066(3) Uani 1 1 d .
H42A H 0.8546 0.0360 0.5413 0.080 Uiso 1 1 calc R
C43 C 0.8318(4) 0.0478(5) 0.4607(4) 0.053(3) Uani 1 1 d .
H43A H 0.8681 0.0018 0.4606 0.064 Uiso 1 1 calc R
C44 C 0.7856(4) 0.0957(4) 0.4135(3) 0.042(2) Uani 1 1 d .
H44A H 0.7888 0.0815 0.3809 0.051 Uiso 1 1 calc R
C45 C 0.7475(4) 0.2868(4) 0.3169(3) 0.0344(17) Uani 1 1 d .
C46 C 0.8276(4) 0.2533(4) 0.3201(3) 0.0383(19) Uani 1 1 d .
H46A H 0.8465 0.1994 0.3365 0.046 Uiso 1 1 calc R
C47 C 0.8803(5) 0.2963(5) 0.3002(3) 0.049(2) Uani 1 1 d .
H47A H 0.9347 0.2719 0.3039 0.059 Uiso 1 1 calc R
C48 C 0.8548(5) 0.3736(5) 0.2752(4) 0.052(2) Uani 1 1 d .
H48A H 0.8909 0.4035 0.2615 0.062 Uiso 1 1 calc R
C49 C 0.7757(5) 0.4074(5) 0.2701(4) 0.055(2) Uani 1 1 d .
H49A H 0.7573 0.4612 0.2524 0.066 Uiso 1 1 calc R
C50 C 0.7223(5) 0.3648(5) 0.2903(4) 0.052(2) Uani 1 1 d .
H50A H 0.6679 0.3895 0.2857 0.062 Uiso 1 1 calc R
C51 C 0.5891(4) 0.0833(4) 0.2704(3) 0.0382(18) Uani 1 1 d .
H51A H 0.6017 0.0907 0.2318 0.057 Uiso 1 1 calc R
H51B H 0.5322 0.0962 0.2723 0.057 Uiso 1 1 calc R
H51C H 0.6114 0.0297 0.2929 0.057 Uiso 1 1 calc R
C53 C 0.7852(4) 0.1829(5) 0.2174(3) 0.0380(18) Uani 1 1 d .
C52 C 0.5984(4) 0.0959(4) 0.3778(3) 0.0360(18) Uani 1 1 d .
H52A H 0.5741 0.0572 0.3731 0.054 Uiso 1 1 calc R
H52B H 0.5601 0.1325 0.3907 0.054 Uiso 1 1 calc R
H52C H 0.6434 0.0710 0.4052 0.054 Uiso 1 1 calc R
C54 C 0.8273(5) 0.1122(5) 0.2532(4) 0.054(2) Uani 1 1 d .
H54A H 0.8006 0.0771 0.2755 0.065 Uiso 1 1 calc R
C55 C 0.9088(6) 0.0930(6) 0.2563(4) 0.070(3) Uani 1 1 d .
H55A H 0.9377 0.0454 0.2814 0.084 Uiso 1 1 calc R
C56 C 0.9476(5) 0.1431(7) 0.2228(4) 0.076(3) Uani 1 1 d .
H56A H 1.0032 0.1293 0.2245 0.092 Uiso 1 1 calc R
C57 C 0.9072(5) 0.2115(8) 0.1877(4) 0.078(4) Uani 1 1 d .
H57A H 0.9350 0.2451 0.1649 0.094 Uiso 1 1 calc R
C58 C 0.8252(5) 0.2341(6) 0.1841(3) 0.051(2) Uani 1 1 d .
H58A H 0.7973 0.2828 0.1598 0.061 Uiso 1 1 calc R
C59 C 0.6582(4) 0.1702(4) 0.1582(3) 0.0371(18) Uani 1 1 d .
C60 C 0.7024(5) 0.1007(5) 0.1568(5) 0.060(3) Uani 1 1 d .
H60A H 0.7427 0.0711 0.1852 0.072 Uiso 1 1 calc R
C61 C 0.6891(6) 0.0731(7) 0.1149(6) 0.082(4) Uani 1 1 d .
H61A H 0.7187 0.0240 0.1154 0.098 Uiso 1 1 calc R
C62 C 0.6329(8) 0.1168(7) 0.0725(5) 0.076(3) Uani 1 1 d .
H62A H 0.6269 0.0996 0.0422 0.092 Uiso 1 1 calc R
C63 C 0.5856(7) 0.1849(6) 0.0737(4) 0.073(3) Uani 1 1 d .
H63A H 0.5447 0.2136 0.0456 0.087 Uiso 1 1 calc R
C64 C 0.5987(6) 0.2116(5) 0.1169(3) 0.057(2) Uani 1 1 d .
H64A H 0.5662 0.2589 0.1181 0.068 Uiso 1 1 calc R
C65 C 0.6418(4) 0.3089(4) 0.1836(3) 0.0294(16) Uani 1 1 d .
H65A H 0.6737 0.3346 0.1990 0.035 Uiso 1 1 calc R
H65B H 0.6461 0.3239 0.1430 0.035 Uiso 1 1 calc R
C66 C 0.5557(4) 0.3346(4) 0.1958(3) 0.0343(17) Uani 1 1 d .
H66A H 0.5256 0.3044 0.1838 0.041 Uiso 1 1 calc R
H66B H 0.5528 0.3227 0.2364 0.041 Uiso 1 1 calc R
C67 C 0.4898(4) 0.4412(4) 0.1159(3) 0.0383(19) Uani 1 1 d .
C68 C 0.4401(4) 0.5219(4) 0.0963(3) 0.0365(18) Uani 1 1 d .
C69 C 0.4327(5) 0.5626(5) 0.0395(3) 0.054(2) Uani 1 1 d .
H69A H 0.4599 0.5388 0.0148 0.065 Uiso 1 1 calc R
C70 C 0.3864(5) 0.6368(5) 0.0187(3) 0.049(2) Uani 1 1 d .
H70A H 0.3826 0.6637 -0.0200 0.059 Uiso 1 1 calc R
C71 C 0.3458(5) 0.6717(4) 0.0538(3) 0.042(2) Uani 1 1 d .
H71A H 0.3139 0.7227 0.0396 0.050 Uiso 1 1 calc R
C72 C 0.3518(4) 0.6317(4) 0.1103(3) 0.0297(16) Uani 1 1 d .
C73 C 0.3993(4) 0.5586(4) 0.1302(3) 0.0299(16) Uani 1 1 d .
H73A H 0.4042 0.5324 0.1690 0.036 Uiso 1 1 calc R
C74 C 0.3071(4) 0.6641(4) 0.1517(3) 0.0299(16) Uani 1 1 d .
C75 C 0.1860(4) 0.7482(4) 0.1679(3) 0.0357(17) Uani 1 1 d .
H75A H 0.1651 0.8043 0.1507 0.043 Uiso 1 1 calc R
H75B H 0.2135 0.7383 0.2041 0.043 Uiso 1 1 calc R
C76 C 0.1184(4) 0.7097(4) 0.1769(3) 0.0377(18) Uani 1 1 d .
H76A H 0.0894 0.7211 0.2079 0.045 Uiso 1 1 calc R
H76B H 0.1406 0.6536 0.1883 0.045 Uiso 1 1 calc R
C77 C 0.2211(4) 0.2212(4) 0.5543(3) 0.0306(16) Uani 1 1 d .
C78 C 0.1596(4) 0.1854(4) 0.5624(3) 0.0389(18) Uani 1 1 d .
H78A H 0.1103 0.2120 0.5425 0.047 Uiso 1 1 calc R
C79 C 0.1697(5) 0.1128(4) 0.5986(3) 0.045(2) Uani 1 1 d .
H79A H 0.1274 0.0895 0.6043 0.054 Uiso 1 1 calc R
C80 C 0.2417(5) 0.0737(4) 0.6267(3) 0.047(2) Uani 1 1 d .
H80A H 0.2490 0.0232 0.6520 0.056 Uiso 1 1 calc R
C81 C 0.3035(5) 0.1076(4) 0.6183(3) 0.045(2) Uani 1 1 d .
H81A H 0.3533 0.0803 0.6373 0.054 Uiso 1 1 calc R
C82 C 0.2922(4) 0.1819(4) 0.5821(3) 0.0363(18) Uani 1 1 d .
H82A H 0.3344 0.2055 0.5766 0.044 Uiso 1 1 calc R
C83 C 0.1816(4) 0.3703(4) 0.5598(3) 0.0324(17) Uani 1 1 d .
C84 C 0.1305(4) 0.3506(4) 0.6012(3) 0.0410(19) Uani 1 1 d .
H84A H 0.1040 0.3130 0.6013 0.049 Uiso 1 1 calc R
C85 C 0.1179(5) 0.3852(6) 0.6424(3) 0.055(3) Uani 1 1 d .
H85A H 0.0845 0.3703 0.6710 0.066 Uiso 1 1 calc R
C86 C 0.1553(5) 0.4419(5) 0.6407(4) 0.051(2) Uani 1 1 d .
H86A H 0.1476 0.4655 0.6687 0.062 Uiso 1 1 calc R
C87 C 0.2021(5) 0.4639(5) 0.6002(4) 0.053(2) Uani 1 1 d .
H87A H 0.2259 0.5037 0.5992 0.064 Uiso 1 1 calc R
C88 C 0.2157(5) 0.4287(4) 0.5598(3) 0.0403(19) Uani 1 1 d .
H88A H 0.2492 0.4448 0.5315 0.048 Uiso 1 1 calc R
C89 C 0.0362(4) 0.4314(5) 0.4706(3) 0.045(2) Uani 1 1 d .
H89A H 0.0659 0.4341 0.5018 0.068 Uiso 1 1 calc R
H89B H -0.0126 0.4184 0.4832 0.068 Uiso 1 1 calc R
H89C H 0.0242 0.4812 0.4411 0.068 Uiso 1 1 calc R
C90 C 0.0038(4) 0.3781(4) 0.3838(3) 0.0398(19) Uani 1 1 d .
H90A H -0.0371 0.4185 0.3910 0.060 Uiso 1 1 calc R
H90B H -0.0162 0.3331 0.3885 0.060 Uiso 1 1 calc R
H90C H 0.0190 0.3966 0.3458 0.060 Uiso 1 1 calc R
C91 C 0.0990(4) 0.2014(4) 0.3894(3) 0.0309(16) Uani 1 1 d .
C92 C 0.0402(4) 0.1911(4) 0.4261(3) 0.0373(18) Uani 1 1 d .
H92A H 0.0303 0.2186 0.4517 0.045 Uiso 1 1 calc R
C93 C -0.0037(4) 0.1403(5) 0.4250(4) 0.049(2) Uani 1 1 d .
H93A H -0.0421 0.1317 0.4510 0.058 Uiso 1 1 calc R
C94 C 0.0076(5) 0.1025(5) 0.3869(4) 0.050(2) Uani 1 1 d .
H94A H -0.0238 0.0692 0.3856 0.060 Uiso 1 1 calc R
C95 C 0.0653(5) 0.1132(5) 0.3503(4) 0.044(2) Uani 1 1 d .
H95A H 0.0737 0.0869 0.3239 0.053 Uiso 1 1 calc R
C96 C 0.1104(4) 0.1616(4) 0.3519(3) 0.0344(17) Uani 1 1 d .
H96A H 0.1503 0.1678 0.3268 0.041 Uiso 1 1 calc R
C97 C 0.2515(4) 0.1836(4) 0.4293(3) 0.0258(15) Uani 1 1 d .
C98 C 0.2455(4) 0.1135(4) 0.4649(3) 0.0322(17) Uani 1 1 d .
H98A H 0.1951 0.1053 0.4723 0.039 Uiso 1 1 calc R
C99 C 0.3115(4) 0.0549(4) 0.4901(3) 0.0390(19) Uani 1 1 d .
H99A H 0.3062 0.0067 0.5136 0.047 Uiso 1 1 calc R
C100 C 0.3848(4) 0.0673(5) 0.4806(3) 0.043(2) Uani 1 1 d .
H10B H 0.4300 0.0281 0.4985 0.051 Uiso 1 1 calc R
C101 C 0.3925(4) 0.1371(5) 0.4449(3) 0.0412(19) Uani 1 1 d .
H10C H 0.4429 0.1453 0.4377 0.049 Uiso 1 1 calc R
C102 C 0.3261(4) 0.1945(4) 0.4199(3) 0.0326(17) Uani 1 1 d .
H10D H 0.3315 0.2424 0.3959 0.039 Uiso 1 1 calc R
C103 C 0.1945(4) 0.3028(4) 0.3286(3) 0.0345(17) Uani 1 1 d .
H10E H 0.2454 0.3136 0.3333 0.041 Uiso 1 1 calc R
H10K H 0.2036 0.2640 0.3095 0.041 Uiso 1 1 calc R
C104 C 0.1396(5) 0.3756(4) 0.2908(3) 0.0362(18) Uani 1 1 d .
H10F H 0.1591 0.3884 0.2533 0.043 Uiso 1 1 calc R
H10G H 0.0871 0.3670 0.2878 0.043 Uiso 1 1 calc R
C105 C 0.1664(4) 0.4974(4) 0.2893(3) 0.0305(16) Uani 1 1 d .
C106 C 0.1626(4) 0.5525(4) 0.3198(3) 0.0315(16) Uani 1 1 d .
C107 C 0.1052(5) 0.5645(5) 0.3561(4) 0.049(2) Uani 1 1 d .
H10H H 0.0637 0.5401 0.3603 0.059 Uiso 1 1 calc R
C108 C 0.1094(5) 0.6130(5) 0.3863(4) 0.063(3) Uani 1 1 d .
H10I H 0.0710 0.6209 0.4116 0.075 Uiso 1 1 calc R
C109 C 0.1671(5) 0.6487(5) 0.3799(4) 0.061(3) Uani 1 1 d .
H10J H 0.1689 0.6815 0.4009 0.073 Uiso 1 1 calc R
C110 C 0.2246(5) 0.6385(4) 0.3430(3) 0.0386(18) Uani 1 1 d .
C111 C 0.2212(4) 0.5897(4) 0.3140(3) 0.0324(17) Uani 1 1 d .
H11B H 0.2604 0.5813 0.2892 0.039 Uiso 1 1 calc R
C112 C 0.2888(5) 0.6784(5) 0.3383(3) 0.0419(19) Uani 1 1 d .
C113 C 0.4004(4) 0.7114(4) 0.2888(3) 0.0379(18) Uani 1 1 d .
H11C H 0.4351 0.6905 0.2636 0.046 Uiso 1 1 calc R
H11D H 0.4296 0.6941 0.3254 0.046 Uiso 1 1 calc R
C114 C 0.3787(4) 0.8000(4) 0.2655(3) 0.0327(17) Uani 1 1 d .
H11E H 0.3401 0.8212 0.2885 0.039 Uiso 1 1 calc R
H11F H 0.3545 0.8174 0.2272 0.039 Uiso 1 1 calc R
C115 C 0.4652(4) 0.8517(4) 0.3333(3) 0.0372(18) Uani 1 1 d .
C116 C 0.4391(6) 0.8032(5) 0.3794(4) 0.055(2) Uani 1 1 d .
H11G H 0.4193 0.7630 0.3755 0.066 Uiso 1 1 calc R
C117 C 0.4417(6) 0.8132(6) 0.4309(4) 0.067(3) Uani 1 1 d .
H11H H 0.4255 0.7789 0.4623 0.081 Uiso 1 1 calc R
C118 C 0.4675(6) 0.8722(6) 0.4363(4) 0.063(3) Uani 1 1 d .
H11I H 0.4676 0.8801 0.4712 0.075 Uiso 1 1 calc R
C119 C 0.4935(5) 0.9207(5) 0.3911(4) 0.050(2) Uani 1 1 d .
H11J H 0.5125 0.9611 0.3952 0.060 Uiso 1 1 calc R
C120 C 0.4918(5) 0.9104(5) 0.3397(3) 0.043(2) Uani 1 1 d .
H12B H 0.5091 0.9442 0.3088 0.052 Uiso 1 1 calc R
C121 C 0.4405(5) 0.9319(4) 0.2166(3) 0.0379(18) Uani 1 1 d .
C122 C 0.3656(5) 0.9747(5) 0.1985(3) 0.048(2) Uani 1 1 d .
H12C H 0.3231 0.9540 0.2128 0.058 Uiso 1 1 calc R
C123 C 0.3502(6) 1.0483(5) 0.1595(4) 0.053(2) Uani 1 1 d .
H12D H 0.2979 1.0763 0.1462 0.064 Uiso 1 1 calc R
C124 C 0.4114(6) 1.0796(5) 0.1407(4) 0.058(3) Uani 1 1 d .
H12E H 0.4016 1.1302 0.1152 0.070 Uiso 1 1 calc R
C125 C 0.4862(6) 1.0379(5) 0.1588(3) 0.051(2) Uani 1 1 d .
H12F H 0.5283 1.0601 0.1459 0.062 Uiso 1 1 calc R
C126 C 0.5019(5) 0.9643(5) 0.1953(3) 0.045(2) Uani 1 1 d .
H12G H 0.5546 0.9354 0.2062 0.054 Uiso 1 1 calc R
C127 C 0.6267(5) 0.7400(5) 0.3267(3) 0.048(2) Uani 1 1 d .
H12H H 0.5855 0.7597 0.3482 0.072 Uiso 1 1 calc R
H12I H 0.6679 0.7669 0.3237 0.072 Uiso 1 1 calc R
H12J H 0.6489 0.6851 0.3453 0.072 Uiso 1 1 calc R
C128 C 0.6900(4) 0.6874(5) 0.2395(3) 0.044(2) Uani 1 1 d .
H12K H 0.7226 0.6707 0.2742 0.066 Uiso 1 1 calc R
H12L H 0.7159 0.7164 0.2091 0.066 Uiso 1 1 calc R
H12M H 0.6824 0.6424 0.2316 0.066 Uiso 1 1 calc R
C129 C 0.6217(4) 0.7933(4) 0.1104(3) 0.0390(19) Uani 1 1 d .
C130 C 0.6721(5) 0.8293(5) 0.1249(4) 0.047(2) Uani 1 1 d .
H13D H 0.6694 0.8374 0.1598 0.056 Uiso 1 1 calc R
C131 C 0.7277(5) 0.8543(5) 0.0889(5) 0.059(3) Uani 1 1 d .
H13E H 0.7620 0.8798 0.0991 0.071 Uiso 1 1 calc R
C132 C 0.7321(5) 0.8419(5) 0.0397(4) 0.061(3) Uani 1 1 d .
H13F H 0.7705 0.8578 0.0156 0.073 Uiso 1 1 calc R
C133 C 0.6813(5) 0.8064(5) 0.0239(4) 0.058(3) Uani 1 1 d .
H13G H 0.6843 0.7984 -0.0111 0.070 Uiso 1 1 calc R
C134 C 0.6253(5) 0.7822(5) 0.0600(4) 0.053(2) Uani 1 1 d .
H13H H 0.5900 0.7581 0.0494 0.064 Uiso 1 1 calc R
C135 C 0.4584(4) 0.8429(4) 0.1159(3) 0.0338(17) Uani 1 1 d .
C136 C 0.4659(5) 0.9137(4) 0.0817(3) 0.0417(19) Uani 1 1 d .
H13I H 0.5158 0.9242 0.0794 0.050 Uiso 1 1 calc R
C137 C 0.4017(5) 0.9692(5) 0.0510(3) 0.047(2) Uani 1 1 d .
H13J H 0.4076 1.0173 0.0280 0.057 Uiso 1 1 calc R
C138 C 0.3285(5) 0.9542(5) 0.0540(3) 0.046(2) Uani 1 1 d .
H13K H 0.2840 0.9920 0.0333 0.056 Uiso 1 1 calc R
C139 C 0.3211(5) 0.8839(5) 0.0875(3) 0.045(2) Uani 1 1 d .
H13L H 0.2713 0.8733 0.0891 0.054 Uiso 1 1 calc R
C140 C 0.3839(4) 0.8290(4) 0.1185(3) 0.0384(18) Uani 1 1 d .
H14D H 0.3772 0.7814 0.1419 0.046 Uiso 1 1 calc R
C141 C 0.5258(5) 0.6834(4) 0.1475(3) 0.0402(19) Uani 1 1 d .
H14E H 0.4722 0.6813 0.1583 0.048 Uiso 1 1 calc R
H14F H 0.5264 0.6898 0.1074 0.048 Uiso 1 1 calc R
C142 C 0.5819(5) 0.6058(4) 0.1791(3) 0.0390(18) Uani 1 1 d .
H14G H 0.5704 0.5655 0.1663 0.047 Uiso 1 1 calc R
H14H H 0.6364 0.6077 0.1714 0.047 Uiso 1 1 calc R
C143 C 0.5437(4) 0.5304(4) 0.2691(3) 0.0328(17) Uani 1 1 d .
C144 C 0.5292(4) 0.5292(4) 0.3271(3) 0.0357(18) Uani 1 1 d .
C145 C 0.5722(5) 0.5605(4) 0.3552(3) 0.0415(19) Uani 1 1 d .
H14I H 0.6162 0.5773 0.3396 0.050 Uiso 1 1 calc R
C146 C 0.5497(5) 0.5664(5) 0.4053(3) 0.051(2) Uani 1 1 d .
H14J H 0.5780 0.5881 0.4246 0.061 Uiso 1 1 calc R
C147 C 0.4862(5) 0.5414(5) 0.4283(3) 0.048(2) Uani 1 1 d .
H14K H 0.4706 0.5474 0.4627 0.057 Uiso 1 1 calc R
C148 C 0.4454(4) 0.5079(4) 0.4025(3) 0.0382(18) Uani 1 1 d .
C149 C 0.4670(4) 0.5007(4) 0.3513(3) 0.0314(16) Uani 1 1 d .
H14L H 0.4398 0.4768 0.3332 0.038 Uiso 1 1 calc R
C150 C 0.3773(4) 0.4804(4) 0.4314(3) 0.0392(19) Uani 1 1 d .
C151 C 0.2790(4) 0.4101(4) 0.4333(3) 0.0345(17) Uani 1 1 d .
H15A H 0.2509 0.4020 0.4033 0.041 Uiso 1 1 calc R
H15B H 0.2445 0.4529 0.4430 0.041 Uiso 1 1 calc R
C152 C 0.2938(4) 0.3385(4) 0.4835(3) 0.0341(17) Uani 1 1 d .
H15C H 0.3244 0.3446 0.5132 0.041 Uiso 1 1 calc R
H15D H 0.3246 0.2942 0.4736 0.041 Uiso 1 1 calc R

loop_
_atom_site_aniso_label
_atom_site_aniso_U_11
_atom_site_aniso_U_22
_atom_site_aniso_U_33
_atom_site_aniso_U_23
_atom_site_aniso_U_13
_atom_site_aniso_U_12
Pt1 0.04191(19) 0.03397(18) 0.03946(18) 0.01000(14) -0.00745(14) -0.01793(14)
P1 0.0265(10) 0.0279(11) 0.0517(13) 0.0028(9) 0.0005(9) -0.0067(8)
N1 0.049(4) 0.028(4) 0.029(3) -0.002(3) -0.003(3) -0.007(3)
C1 0.029(4) 0.028(4) 0.045(5) 0.005(3) 0.008(3) -0.004(3)
O1 0.076(5) 0.060(4) 0.043(4) -0.024(3) -0.016(3) 0.001(3)
Cl1S 0.109(3) 0.138(3) 0.150(3) -0.082(3) 0.036(3) -0.046(3)
C1S 0.092(9) 0.123(11) 0.091(9) -0.034(8) 0.016(7) -0.043(8)
Pt2 0.02391(15) 0.02097(15) 0.03481(16) -0.00073(12) 0.00265(11) -0.00615(11)
P2 0.0491(13) 0.0373(12) 0.0339(11) 0.0063(9) -0.0052(9) -0.0176(10)
O2 0.038(3) 0.034(3) 0.041(3) -0.017(2) -0.001(2) 0.000(2)
N2 0.024(3) 0.034(3) 0.031(3) -0.012(3) -0.001(3) -0.002(3)
C2 0.041(5) 0.036(5) 0.048(5) 0.000(4) 0.002(4) -0.017(4)
Cl2S 0.099(2) 0.086(2) 0.135(3) -0.024(2) 0.027(2) -0.0234(19)
C2S 0.098(9) 0.068(8) 0.109(10) -0.028(7) 0.034(8) -0.030(7)
Pt3 0.02426(15) 0.02555(15) 0.03341(16) -0.00703(12) 0.00228(11) -0.00425(11)
P3 0.0241(9) 0.0286(10) 0.0320(10) 0.0000(8) 0.0021(8) -0.0081(8)
N3 0.043(4) 0.024(3) 0.033(4) -0.007(3) 0.002(3) 0.000(3)
O3 0.078(4) 0.032(3) 0.031(3) -0.011(3) 0.001(3) 0.012(3)
C3 0.032(4) 0.052(5) 0.053(5) -0.011(4) 0.000(4) -0.020(4)
Cl3S 0.145(2) 0.145(2) 0.135(2) -0.0331(17) 0.0243(17) -0.0518(18)
Pt4 0.02923(16) 0.03466(17) 0.03969(18) -0.00502(13) 0.00085(13) -0.01335(13)
P4 0.0273(10) 0.0259(10) 0.0350(10) -0.0050(8) 0.0043(8) -0.0062(8)
N4 0.027(3) 0.030(3) 0.037(3) -0.008(3) 0.007(3) -0.003(3)
O4 0.043(3) 0.043(3) 0.032(3) -0.016(3) 0.000(2) 0.000(3)
C4 0.041(5) 0.042(5) 0.073(6) 0.002(5) 0.017(5) -0.019(4)
Cl4S 0.145(2) 0.145(2) 0.135(2) -0.0331(17) 0.0243(17) -0.0518(18)
P5 0.0266(10) 0.0250(10) 0.0307(10) -0.0072(8) 0.0034(8) -0.0055(8)
O5 0.050(3) 0.035(3) 0.036(3) -0.010(2) 0.003(3) -0.015(3)
C5 0.049(6) 0.050(6) 0.083(7) 0.025(5) 0.000(5) -0.011(5)
N5 0.042(4) 0.025(3) 0.041(4) -0.003(3) 0.000(3) -0.014(3)
Cl5S 0.145(2) 0.145(2) 0.135(2) -0.0331(17) 0.0243(17) -0.0518(18)
P6 0.0245(9) 0.0232(9) 0.0319(10) -0.0063(8) 0.0029(8) -0.0086(8)
O6 0.075(4) 0.075(4) 0.055(4) -0.038(3) 0.029(3) -0.047(4)
N6 0.036(3) 0.039(4) 0.038(4) -0.013(3) 0.011(3) -0.021(3)
C6 0.032(5) 0.041(5) 0.083(7) 0.024(5) -0.011(4) -0.015(4)
P7 0.0322(10) 0.0317(11) 0.0411(11) -0.0085(9) 0.0023(9) -0.0147(9)
O7 0.051(3) 0.029(3) 0.036(3) -0.006(2) 0.008(2) -0.011(3)
C7 0.053(3) 0.031(2) 0.135(5) 0.001(2) 0.026(3) -0.0012(18)
N7 0.048(4) 0.037(4) 0.035(4) -0.008(3) 0.004(3) -0.017(3)
P8 0.0290(10) 0.0327(11) 0.0358(11) -0.0029(9) 0.0030(8) -0.0110(8)
O8 0.067(4) 0.068(4) 0.040(3) -0.023(3) 0.022(3) -0.034(3)
N8 0.038(4) 0.040(4) 0.030(3) -0.009(3) 0.006(3) -0.021(3)
C8 0.053(3) 0.031(2) 0.135(5) 0.001(2) 0.026(3) -0.0012(18)
C9 0.053(3) 0.031(2) 0.135(5) 0.001(2) 0.026(3) -0.0012(18)
C10 0.053(3) 0.031(2) 0.135(5) 0.001(2) 0.026(3) -0.0012(18)
C11 0.053(3) 0.031(2) 0.135(5) 0.001(2) 0.026(3) -0.0012(18)
C12 0.053(3) 0.031(2) 0.135(5) 0.001(2) 0.026(3) -0.0012(18)
C13 0.091(7) 0.068(6) 0.034(5) 0.010(4) -0.009(5) -0.050(6)
C14 0.038(4) 0.031(4) 0.054(5) 0.018(4) -0.007(4) -0.019(4)
C15 0.053(5) 0.040(5) 0.037(4) -0.010(4) -0.019(4) -0.010(4)
C16 0.049(5) 0.043(5) 0.062(6) -0.021(4) 0.007(4) -0.020(4)
C17 0.046(5) 0.063(7) 0.085(7) -0.036(6) -0.005(5) -0.020(5)
C18 0.043(5) 0.080(8) 0.079(7) -0.038(6) -0.021(5) -0.010(5)
C19 0.067(7) 0.046(6) 0.088(8) -0.020(5) -0.032(6) 0.003(5)
C20 0.060(6) 0.046(5) 0.057(6) -0.012(5) -0.012(5) -0.010(5)
C21 0.122(4) 0.073(3) 0.064(3) -0.006(2) 0.037(3) -0.028(3)
C22 0.122(4) 0.073(3) 0.064(3) -0.006(2) 0.037(3) -0.028(3)
C23 0.122(4) 0.073(3) 0.064(3) -0.006(2) 0.037(3) -0.028(3)
C24 0.122(4) 0.073(3) 0.064(3) -0.006(2) 0.037(3) -0.028(3)
C25 0.122(4) 0.073(3) 0.064(3) -0.006(2) 0.037(3) -0.028(3)
C26 0.122(4) 0.073(3) 0.064(3) -0.006(2) 0.037(3) -0.028(3)
C27 0.044(5) 0.029(4) 0.041(5) 0.016(3) -0.010(4) -0.018(4)
C28 0.050(5) 0.032(4) 0.033(4) -0.006(3) -0.005(4) -0.014(4)
C29 0.036(5) 0.042(5) 0.050(5) -0.012(4) -0.009(4) -0.012(4)
C30 0.033(4) 0.038(5) 0.047(5) -0.012(4) -0.006(4) -0.006(4)
C31 0.076(6) 0.039(5) 0.049(5) -0.024(4) -0.008(5) -0.008(5)
C32 0.058(6) 0.043(5) 0.086(7) -0.036(5) -0.021(5) 0.000(5)
C33 0.035(4) 0.032(4) 0.055(5) -0.013(4) -0.007(4) -0.004(4)
C34 0.022(4) 0.027(4) 0.045(4) -0.010(3) 0.004(3) -0.008(3)
C35 0.028(4) 0.031(4) 0.040(4) -0.012(3) 0.006(3) -0.014(3)
C36 0.028(4) 0.031(4) 0.024(4) 0.002(3) 0.009(3) -0.011(3)
C37 0.024(4) 0.040(4) 0.033(4) -0.004(3) 0.001(3) -0.005(3)
C38 0.027(4) 0.035(4) 0.034(4) -0.005(3) 0.003(3) -0.008(3)
C39 0.025(4) 0.033(4) 0.038(4) 0.002(3) -0.002(3) -0.013(3)
C40 0.048(5) 0.055(6) 0.036(5) 0.001(4) -0.003(4) -0.013(4)
C41 0.071(7) 0.081(8) 0.036(5) 0.004(5) -0.007(5) -0.026(6)
C42 0.051(6) 0.072(7) 0.050(6) 0.023(5) -0.021(5) -0.022(6)
C43 0.026(4) 0.040(5) 0.065(6) 0.023(5) -0.013(4) -0.009(4)
C44 0.035(4) 0.037(5) 0.052(5) -0.005(4) 0.002(4) -0.018(4)
C45 0.032(4) 0.035(4) 0.038(4) -0.007(3) 0.003(3) -0.019(3)
C46 0.028(4) 0.031(4) 0.049(5) -0.001(4) 0.003(3) -0.012(3)
C47 0.039(5) 0.047(5) 0.054(5) 0.003(4) 0.002(4) -0.022(4)
C48 0.045(5) 0.049(5) 0.060(6) -0.003(4) 0.004(4) -0.030(4)
C49 0.051(6) 0.033(5) 0.067(6) 0.008(4) 0.003(5) -0.017(4)
C50 0.039(5) 0.049(5) 0.055(5) -0.001(4) 0.003(4) -0.012(4)
C51 0.038(4) 0.030(4) 0.046(5) -0.006(4) 0.008(4) -0.017(3)
C53 0.030(4) 0.046(5) 0.033(4) -0.006(4) 0.002(3) -0.008(4)
C52 0.025(4) 0.028(4) 0.042(4) 0.007(3) 0.003(3) -0.007(3)
C54 0.034(5) 0.056(6) 0.054(5) -0.004(5) 0.010(4) 0.002(4)
C55 0.054(6) 0.077(7) 0.056(6) -0.009(5) 0.001(5) 0.009(5)
C56 0.026(5) 0.137(11) 0.048(6) -0.020(7) 0.000(4) -0.002(6)
C57 0.031(5) 0.135(10) 0.049(6) 0.000(6) -0.001(4) -0.028(6)
C58 0.031(4) 0.077(6) 0.031(4) -0.002(4) 0.005(3) -0.012(4)
C59 0.042(5) 0.032(4) 0.040(4) -0.012(4) 0.009(4) -0.015(4)
C60 0.035(5) 0.056(6) 0.103(8) -0.050(6) 0.007(5) -0.005(4)
C61 0.050(6) 0.079(8) 0.144(12) -0.073(9) 0.033(7) -0.020(6)
C62 0.109(10) 0.096(9) 0.058(7) -0.049(7) 0.043(7) -0.059(8)
C63 0.125(10) 0.045(6) 0.051(6) -0.004(5) -0.014(6) -0.042(6)
C64 0.090(7) 0.033(5) 0.039(5) -0.007(4) -0.003(5) -0.009(5)
C65 0.032(4) 0.024(4) 0.028(4) -0.004(3) 0.005(3) -0.006(3)
C66 0.044(5) 0.035(4) 0.023(4) -0.003(3) 0.000(3) -0.018(4)
C67 0.040(4) 0.026(4) 0.039(5) -0.002(4) 0.011(4) -0.003(3)
C68 0.034(4) 0.032(4) 0.037(4) -0.007(3) 0.008(3) -0.004(3)
C69 0.065(6) 0.042(5) 0.033(5) -0.003(4) 0.017(4) 0.010(4)
C70 0.048(5) 0.038(5) 0.035(4) 0.009(4) 0.017(4) 0.008(4)
C71 0.041(5) 0.027(4) 0.041(5) 0.002(4) 0.008(4) 0.003(3)
C72 0.031(4) 0.023(4) 0.031(4) -0.001(3) 0.004(3) -0.010(3)
C73 0.023(4) 0.024(4) 0.038(4) -0.005(3) 0.007(3) -0.004(3)
C74 0.028(4) 0.018(4) 0.042(5) -0.006(3) 0.004(3) -0.007(3)
C75 0.031(4) 0.026(4) 0.050(5) -0.014(4) 0.007(3) -0.006(3)
C76 0.028(4) 0.027(4) 0.051(5) -0.006(4) 0.005(3) -0.005(3)
C77 0.033(4) 0.030(4) 0.027(4) -0.012(3) 0.007(3) -0.004(3)
C78 0.028(4) 0.037(5) 0.045(5) -0.005(4) -0.003(3) -0.008(3)
C79 0.046(5) 0.035(5) 0.051(5) -0.006(4) 0.010(4) -0.016(4)
C80 0.061(6) 0.027(4) 0.042(5) 0.002(4) 0.002(4) -0.011(4)
C81 0.048(5) 0.034(5) 0.045(5) -0.003(4) -0.009(4) -0.010(4)
C82 0.034(4) 0.037(4) 0.036(4) -0.011(4) -0.003(3) -0.007(4)
C83 0.030(4) 0.027(4) 0.032(4) -0.002(3) -0.001(3) -0.003(3)
C84 0.031(4) 0.036(5) 0.047(5) -0.008(4) 0.002(4) 0.000(3)
C85 0.035(5) 0.073(7) 0.038(5) -0.013(5) -0.002(4) 0.014(5)
C86 0.048(5) 0.056(6) 0.042(5) -0.024(4) -0.009(4) 0.012(5)
C87 0.053(6) 0.048(5) 0.052(6) -0.019(4) -0.011(5) 0.005(4)
C88 0.045(5) 0.035(4) 0.038(4) -0.017(4) 0.003(4) 0.001(4)
C89 0.032(4) 0.045(5) 0.045(5) -0.009(4) 0.004(4) 0.007(4)
C90 0.027(4) 0.035(4) 0.053(5) -0.009(4) -0.002(4) -0.009(3)
C91 0.026(4) 0.026(4) 0.039(4) -0.008(3) -0.009(3) -0.006(3)
C92 0.033(4) 0.033(4) 0.046(5) -0.010(4) 0.008(4) -0.014(3)
C93 0.030(4) 0.048(5) 0.065(6) -0.007(5) 0.007(4) -0.021(4)
C94 0.035(5) 0.041(5) 0.076(6) -0.017(5) -0.008(4) -0.015(4)
C95 0.037(5) 0.039(5) 0.059(5) -0.026(4) -0.002(4) -0.003(4)
C96 0.034(4) 0.040(4) 0.035(4) -0.014(4) -0.002(3) -0.015(4)
C97 0.026(4) 0.030(4) 0.024(4) -0.008(3) 0.004(3) -0.013(3)
C98 0.025(4) 0.027(4) 0.043(4) -0.009(3) 0.004(3) -0.009(3)
C99 0.032(4) 0.026(4) 0.049(5) 0.002(4) -0.004(4) -0.008(3)
C100 0.024(4) 0.042(5) 0.057(5) -0.015(4) 0.001(4) 0.000(4)
C101 0.027(4) 0.050(5) 0.042(5) -0.011(4) 0.005(3) -0.010(4)
C102 0.032(4) 0.038(4) 0.032(4) -0.013(3) 0.005(3) -0.016(4)
C103 0.041(4) 0.022(4) 0.035(4) -0.001(3) 0.006(3) -0.008(3)
C104 0.051(5) 0.027(4) 0.032(4) -0.005(3) 0.000(3) -0.017(4)
C105 0.033(4) 0.023(4) 0.032(4) -0.001(3) -0.007(3) -0.010(3)
C106 0.028(4) 0.025(4) 0.037(4) -0.006(3) 0.004(3) -0.005(3)
C107 0.041(5) 0.034(5) 0.084(7) -0.027(5) 0.017(5) -0.023(4)
C108 0.054(6) 0.060(6) 0.097(8) -0.047(6) 0.043(5) -0.027(5)
C109 0.065(6) 0.066(6) 0.082(7) -0.048(6) 0.047(5) -0.042(5)
C110 0.044(5) 0.034(4) 0.043(5) -0.015(4) 0.009(4) -0.016(4)
C111 0.032(4) 0.021(4) 0.040(4) -0.005(3) 0.007(3) -0.006(3)
C112 0.046(5) 0.044(5) 0.047(5) -0.021(4) 0.015(4) -0.025(4)
C113 0.038(4) 0.031(4) 0.046(5) -0.009(4) 0.004(4) -0.015(4)
C114 0.034(4) 0.029(4) 0.039(4) -0.014(3) 0.002(3) -0.011(3)
C115 0.031(4) 0.044(5) 0.038(4) -0.012(4) 0.005(3) -0.015(4)
C116 0.074(6) 0.057(6) 0.044(5) -0.017(4) 0.011(5) -0.035(5)
C117 0.093(8) 0.081(7) 0.041(5) -0.017(5) 0.017(5) -0.050(6)
C118 0.071(6) 0.095(8) 0.053(6) -0.050(6) 0.012(5) -0.043(6)
C119 0.070(6) 0.043(5) 0.052(5) -0.022(4) 0.012(5) -0.033(5)
C120 0.045(5) 0.042(5) 0.045(5) -0.010(4) 0.004(4) -0.022(4)
C121 0.046(5) 0.026(4) 0.044(5) -0.012(3) 0.006(4) -0.011(4)
C122 0.061(6) 0.039(5) 0.045(5) -0.013(4) 0.006(4) -0.015(4)
C123 0.062(6) 0.037(5) 0.052(5) -0.012(4) -0.007(5) 0.000(4)
C124 0.090(8) 0.038(5) 0.048(5) -0.012(4) -0.002(5) -0.020(5)
C125 0.075(7) 0.053(6) 0.042(5) -0.017(4) 0.015(5) -0.043(5)
C126 0.053(5) 0.037(5) 0.055(5) -0.018(4) 0.009(4) -0.026(4)
C127 0.048(5) 0.045(5) 0.049(5) -0.012(4) -0.014(4) -0.012(4)
C128 0.030(4) 0.042(5) 0.052(5) -0.004(4) -0.004(4) -0.008(4)
C129 0.034(4) 0.038(5) 0.032(4) 0.003(4) 0.010(3) -0.006(4)
C130 0.037(5) 0.043(5) 0.057(5) -0.007(4) 0.015(4) -0.015(4)
C131 0.042(5) 0.038(5) 0.082(8) 0.004(5) 0.009(5) -0.015(4)
C132 0.042(5) 0.051(6) 0.057(6) 0.021(5) 0.011(5) -0.005(4)
C133 0.057(6) 0.055(6) 0.047(5) -0.003(5) 0.016(5) -0.006(5)
C134 0.038(5) 0.057(6) 0.052(6) -0.002(4) 0.006(4) -0.010(4)
C135 0.033(4) 0.034(4) 0.035(4) -0.012(3) 0.002(3) -0.008(3)
C136 0.040(5) 0.039(5) 0.042(5) -0.009(4) 0.000(4) -0.009(4)
C137 0.055(6) 0.035(5) 0.046(5) -0.008(4) 0.004(4) -0.006(4)
C138 0.041(5) 0.041(5) 0.051(5) -0.014(4) -0.010(4) 0.000(4)
C139 0.034(4) 0.047(5) 0.057(5) -0.018(4) -0.005(4) -0.014(4)
C140 0.035(4) 0.037(4) 0.045(5) -0.010(4) -0.001(4) -0.016(4)
C141 0.044(5) 0.042(5) 0.036(4) -0.009(4) 0.014(4) -0.019(4)
C142 0.045(5) 0.033(4) 0.037(4) -0.009(4) 0.009(4) -0.010(4)
C143 0.028(4) 0.028(4) 0.038(4) -0.006(3) 0.003(3) -0.006(3)
C144 0.033(4) 0.028(4) 0.035(4) 0.002(3) -0.003(3) -0.005(3)
C145 0.048(5) 0.041(5) 0.034(4) 0.000(4) 0.002(4) -0.024(4)
C146 0.057(6) 0.057(6) 0.042(5) -0.009(4) -0.008(4) -0.027(5)
C147 0.067(6) 0.049(5) 0.030(4) -0.007(4) 0.000(4) -0.028(5)
C148 0.041(4) 0.041(5) 0.031(4) -0.005(4) 0.007(3) -0.018(4)
C149 0.035(4) 0.023(4) 0.031(4) 0.002(3) -0.005(3) -0.011(3)
C150 0.038(4) 0.039(5) 0.037(5) -0.006(4) 0.004(4) -0.012(4)
C151 0.027(4) 0.040(4) 0.031(4) -0.006(3) -0.002(3) -0.006(3)
C152 0.034(4) 0.036(4) 0.034(4) -0.011(3) 0.007(3) -0.013(3)

loop_
_atom_type_symbol
_atom_type_description
_atom_type_scat_dispersion_real
_atom_type_scat_dispersion_imag
_atom_type_scat_source
C C 0.0033 0.0016 'International Tables Vol C Tables 4.2.6.8 and 6.1.1.4'
H H 0.0000 0.0000 'International Tables Vol C Tables 4.2.6.8 and 6.1.1.4'
N N 0.0061 0.0033 'International Tables Vol C Tables 4.2.6.8 and 6.1.1.4'
O O 0.0106 0.0060 'International Tables Vol C Tables 4.2.6.8 and 6.1.1.4'
P P 0.1023 0.0942 'International Tables Vol C Tables 4.2.6.8 and 6.1.1.4'
Pt Pt -1.7033 8.3905 'International Tables Vol C Tables 4.2.6.8 and 6.1.1.4'
Cl Cl 0.1484 0.1585 'International Tables Vol C Tables 4.2.6.8 and 6.1.1.4'

loop_
_geom_angle_atom_site_label_1
_geom_angle_atom_site_label_2
_geom_angle_atom_site_label_3
_geom_angle
C13 Pt1 C14 82.0(4)
C13 Pt1 P2 90.8(3)
C14 Pt1 P2 172.7(2)
C13 Pt1 P1 169.9(3)
C14 Pt1 P1 88.6(2)
P2 Pt1 P1 98.51(7)
C7 P1 C76 104.7(5)
C7 P1 C1 100.6(4)
C76 P1 C1 101.6(3)
C7 P1 Pt1 109.4(4)
C76 P1 Pt1 115.5(3)
C1 P1 Pt1 122.8(3)
C29 N1 C28 120.8(7)
C29 N1 H1A 119.6
C28 N1 H1A 119.6
C2 C1 C6 118.9(7)
C2 C1 P1 118.9(5)
C6 C1 P1 122.2(6)
Cl1S C1S Cl2S 113.5(8)
Cl1S C1S H1SA 108.9
Cl2S C1S H1SA 108.9
Cl1S C1S H1SB 108.9
Cl2S C1S H1SB 108.9
H1SA C1S H1SB 107.7
C51 Pt2 C52 84.6(3)
C51 Pt2 P4 89.2(2)
C52 Pt2 P4 172.9(2)
C51 Pt2 P3 172.2(2)
C52 Pt2 P3 87.7(2)
P4 Pt2 P3 98.60(7)
C21 P2 C15 102.6(6)
C21 P2 C27 100.5(5)
C15 P2 C27 105.2(4)
C21 P2 Pt1 118.2(4)
C15 P2 Pt1 112.2(3)
C27 P2 Pt1 116.3(3)
C36 N2 C37 123.9(6)
C36 N2 H2A 118.0
C37 N2 H2A 118.0
C3 C2 C1 121.2(7)
C3 C2 H2B 119.4
C1 C2 H2B 119.4
Cl3S C2S Cl5S 98.7(7)
Cl3S C2S Cl4S 76.7(5)
Cl5S C2S Cl4S 111.9(6)
Cl3S C2S H2SA 120.0
Cl5S C2S H2SA 120.0
Cl4S C2S H2SA 120.0
C89 Pt3 C90 84.6(3)
C89 Pt3 P5 88.9(2)
C90 Pt3 P5 173.0(2)
C89 Pt3 P6 172.6(2)
C90 Pt3 P6 88.0(2)
P5 Pt3 P6 98.50(6)
C45 P3 C38 99.3(3)
C45 P3 C39 100.8(3)
C38 P3 C39 105.3(4)
C45 P3 Pt2 124.1(3)
C38 P3 Pt2 114.7(2)
C39 P3 Pt2 110.3(2)
C67 N3 C66 120.5(6)
C67 N3 H3A 119.8
C66 N3 H3A 119.8
C2 C3 C4 120.3(8)
C2 C3 H3B 119.9
C4 C3 H3B 119.9
C2S Cl3S Cl4S 54.3(5)
C127 Pt4 C128 84.1(3)
C127 Pt4 P7 88.9(3)
C128 Pt4 P7 172.9(2)
C127 Pt4 P8 171.9(3)
C128 Pt4 P8 87.9(2)
P7 Pt4 P8 99.03(7)
C53 P4 C59 101.1(4)
C53 P4 C65 107.0(3)
C59 P4 C65 102.4(3)
C53 P4 Pt2 111.1(2)
C59 P4 Pt2 119.5(2)
C65 P4 Pt2 114.3(2)
C74 N4 C75 122.9(6)
C74 N4 H4A 118.5
C75 N4 H4A 118.5
C5 C4 C3 119.4(8)
C5 C4 H4B 120.3
C3 C4 H4B 120.3
C2S Cl4S Cl3S 49.0(4)
C83 P5 C77 100.2(3)
C83 P5 C152 102.2(3)
C77 P5 C152 106.7(3)
C83 P5 Pt3 118.8(2)
C77 P5 Pt3 111.9(2)
C152 P5 Pt3 115.4(2)
C4 C5 C6 120.4(8)
C4 C5 H5A 119.8
C6 C5 H5A 119.8
C105 N5 C104 124.4(6)
C105 N5 H5B 117.8
C104 N5 H5B 117.8
C97 P6 C91 99.4(3)
C97 P6 C103 100.3(3)
C91 P6 C103 105.8(3)
C97 P6 Pt3 122.8(2)
C91 P6 Pt3 112.1(2)
C103 P6 Pt3 114.2(2)
C112 N6 C113 121.7(6)
C112 N6 H6A 119.2
C113 N6 H6A 119.2
C5 C6 C1 119.9(8)
C5 C6 H6B 120.1
C1 C6 H6B 120.1
C121 P7 C114 105.3(3)
C121 P7 C115 102.2(4)
C114 P7 C115 101.9(3)
C121 P7 Pt4 113.6(3)
C114 P7 Pt4 114.9(2)
C115 P7 Pt4 117.2(3)
C12 C7 C8 117.5(10)
C12 C7 P1 124.7(9)
C8 C7 P1 117.8(10)
C143 N7 C142 125.1(7)
C143 N7 H7A 117.4
C142 N7 H7A 117.4
C129 P8 C141 105.4(4)
C129 P8 C135 99.8(3)
C141 P8 C135 99.6(3)
C129 P8 Pt4 111.4(3)
C141 P8 Pt4 115.4(3)
C135 P8 Pt4 122.8(2)
C150 N8 C151 119.2(6)
C150 N8 H8A 120.4
C151 N8 H8A 120.4
C9 C8 C7 122.2(13)
C9 C8 H8B 118.9
C7 C8 H8B 118.9
C10 C9 C8 117.3(12)
C10 C9 H9A 121.4
C8 C9 H9A 121.4
C9 C10 C11 124.5(11)
C9 C10 H10A 117.7
C11 C10 H10A 117.7
C10 C11 C12 117.0(13)
C10 C11 H11A 121.5
C12 C11 H11A 121.5
C7 C12 C11 121.5(12)
C7 C12 H12A 119.3
C11 C12 H12A 119.3
Pt1 C13 H13A 109.5
Pt1 C13 H13B 109.5
H13A C13 H13B 109.5
Pt1 C13 H13C 109.5
H13A C13 H13C 109.5
H13B C13 H13C 109.5
Pt1 C14 H14A 109.5
Pt1 C14 H14B 109.5
H14A C14 H14B 109.5
Pt1 C14 H14C 109.5
H14A C14 H14C 109.5
H14B C14 H14C 109.5
C20 C15 C16 118.0(8)
C20 C15 P2 117.1(6)
C16 C15 P2 124.8(6)
C17 C16 C15 120.7(9)
C17 C16 H16A 119.7
C15 C16 H16A 119.7
C18 C17 C16 120.6(9)
C18 C17 H17A 119.7
C16 C17 H17A 119.7
C19 C18 C17 119.5(9)
C19 C18 H18A 120.3
C17 C18 H18A 120.3
C18 C19 C20 121.3(9)
C18 C19 H19A 119.4
C20 C19 H19A 119.4
C19 C20 C15 119.9(9)
C19 C20 H20A 120.1
C15 C20 H20A 120.1
C26 C21 C22 117.3(12)
C26 C21 P2 123.7(11)
C22 C21 P2 119.0(11)
C23 C22 C21 122.1(14)
C23 C22 H22A 119.0
C21 C22 H22A 119.0
C24 C23 C22 117.6(14)
C24 C23 H23A 121.2
C22 C23 H23A 121.2
C25 C24 C23 123.4(13)
C25 C24 H24A 118.3
C23 C24 H24A 118.3
C24 C25 C26 118.6(14)
C24 C25 H25A 120.7
C26 C25 H25A 120.7
C21 C26 C25 121.0(14)
C21 C26 H26A 119.5
C25 C26 H26A 119.5
C28 C27 P2 109.6(5)
C28 C27 H27A 109.7
P2 C27 H27A 109.7
C28 C27 H27B 109.7
P2 C27 H27B 109.7
H27A C27 H27B 108.2
N1 C28 C27 115.1(6)
N1 C28 H28A 108.5
C27 C28 H28A 108.5
N1 C28 H28B 108.5
C27 C28 H28B 108.5
H28A C28 H28B 107.5
O1 C29 N1 123.0(7)
O1 C29 C30 120.7(8)
N1 C29 C30 116.3(7)
C31 C30 C35 118.5(7)
C31 C30 C29 119.5(7)
C35 C30 C29 121.9(7)
C30 C31 C32 121.8(8)
C30 C31 H31A 119.1
C32 C31 H31A 119.1
C31 C32 C33 118.8(8)
C31 C32 H32A 120.6
C33 C32 H32A 120.6
C34 C33 C32 119.8(8)
C34 C33 H33A 120.1
C32 C33 H33A 120.1
C35 C34 C33 120.2(7)
C35 C34 C36 117.1(6)
C33 C34 C36 122.7(7)
C34 C35 C30 120.8(7)
C34 C35 H35A 119.6
C30 C35 H35A 119.6
O2 C36 N2 123.2(7)
O2 C36 C34 120.3(6)
N2 C36 C34 116.4(6)
N2 C37 C38 110.7(6)
N2 C37 H37A 109.5
C38 C37 H37A 109.5
N2 C37 H37B 109.5
C38 C37 H37B 109.5
H37A C37 H37B 108.1
C37 C38 P3 118.0(5)
C37 C38 H38A 107.8
P3 C38 H38A 107.8
C37 C38 H38B 107.8
P3 C38 H38B 107.8
H38A C38 H38B 107.2
C40 C39 C44 119.7(7)
C40 C39 P3 122.7(6)
C44 C39 P3 117.6(6)
C39 C40 C41 119.8(9)
C39 C40 H40A 120.1
C41 C40 H40A 120.1
C42 C41 C40 119.6(10)
C42 C41 H41A 120.2
C40 C41 H41A 120.2
C41 C42 C43 121.4(8)
C41 C42 H42A 119.3
C43 C42 H42A 119.3
C44 C43 C42 118.2(9)
C44 C43 H43A 120.9
C42 C43 H43A 120.9
C39 C44 C43 121.2(9)
C39 C44 H44A 119.4
C43 C44 H44A 119.4
C50 C45 C46 117.1(7)
C50 C45 P3 123.1(6)
C46 C45 P3 119.9(6)
C47 C46 C45 121.9(7)
C47 C46 H46A 119.1
C45 C46 H46A 119.1
C48 C47 C46 120.4(8)
C48 C47 H47A 119.8
C46 C47 H47A 119.8
C47 C48 C49 118.6(7)
C47 C48 H48A 120.7
C49 C48 H48A 120.7
C48 C49 C50 121.4(8)
C48 C49 H49A 119.3
C50 C49 H49A 119.3
C45 C50 C49 120.6(8)
C45 C50 H50A 119.7
C49 C50 H50A 119.7
Pt2 C51 H51A 109.5
Pt2 C51 H51B 109.5
H51A C51 H51B 109.5
Pt2 C51 H51C 109.5
H51A C51 H51C 109.5
H51B C51 H51C 109.5
C54 C53 C58 119.8(7)
C54 C53 P4 117.8(6)
C58 C53 P4 122.3(6)
Pt2 C52 H52A 109.5
Pt2 C52 H52B 109.5
H52A C52 H52B 109.5
Pt2 C52 H52C 109.5
H52A C52 H52C 109.5
H52B C52 H52C 109.5
C53 C54 C55 119.8(8)
C53 C54 H54A 120.1
C55 C54 H54A 120.1
C56 C55 C54 120.1(9)
C56 C55 H55A 119.9
C54 C55 H55A 119.9
C57 C56 C55 120.5(9)
C57 C56 H56A 119.8
C55 C56 H56A 119.8
C56 C57 C58 121.5(9)
C56 C57 H57A 119.3
C58 C57 H57A 119.3
C57 C58 C53 118.3(9)
C57 C58 H58A 120.8
C53 C58 H58A 120.8
C60 C59 C64 118.4(8)
C60 C59 P4 119.1(7)
C64 C59 P4 122.4(6)
C59 C60 C61 121.0(10)
C59 C60 H60A 119.5
C61 C60 H60A 119.5
C62 C61 C60 119.9(10)
C62 C61 H61A 120.0
C60 C61 H61A 120.0
C63 C62 C61 120.7(10)
C63 C62 H62A 119.7
C61 C62 H62A 119.7
C62 C63 C64 118.8(10)
C62 C63 H63A 120.6
C64 C63 H63A 120.6
C59 C64 C63 121.1(9)
C59 C64 H64A 119.5
C63 C64 H64A 119.5
C66 C65 P4 110.3(5)
C66 C65 H65A 109.6
P4 C65 H65A 109.6
C66 C65 H65B 109.6
P4 C65 H65B 109.6
H65A C65 H65B 108.1
N3 C66 C65 114.4(6)
N3 C66 H66A 108.7
C65 C66 H66A 108.7
N3 C66 H66B 108.7
C65 C66 H66B 108.7
H66A C66 H66B 107.6
O3 C67 N3 122.7(7)
O3 C67 C68 122.0(7)
N3 C67 C68 115.3(7)
C73 C68 C69 117.2(7)
C73 C68 C67 124.4(7)
C69 C68 C67 118.4(7)
C70 C69 C68 121.2(7)
C70 C69 H69A 119.4
C68 C69 H69A 119.4
C71 C70 C69 120.2(7)
C71 C70 H70A 119.9
C69 C70 H70A 119.9
C70 C71 C72 119.3(7)
C70 C71 H71A 120.3
C72 C71 H71A 120.3
C73 C72 C71 119.5(7)
C73 C72 C74 117.3(6)
C71 C72 C74 123.1(6)
C68 C73 C72 122.6(7)
C68 C73 H73A 118.7
C72 C73 H73A 118.7
O4 C74 N4 123.8(7)
O4 C74 C72 119.6(6)
N4 C74 C72 116.6(6)
N4 C75 C76 110.4(6)
N4 C75 H75A 109.6
C76 C75 H75A 109.6
N4 C75 H75B 109.6
C76 C75 H75B 109.6
H75A C75 H75B 108.1
C75 C76 P1 115.2(5)
C75 C76 H76A 108.5
P1 C76 H76A 108.5
C75 C76 H76B 108.5
P1 C76 H76B 108.5
H76A C76 H76B 107.5
C82 C77 C78 119.1(7)
C82 C77 P5 123.4(6)
C78 C77 P5 117.5(5)
C79 C78 C77 120.9(7)
C79 C78 H78A 119.6
C77 C78 H78A 119.6
C78 C79 C80 119.6(7)
C78 C79 H79A 120.2
C80 C79 H79A 120.2
C79 C80 C81 120.3(7)
C79 C80 H80A 119.9
C81 C80 H80A 119.9
C80 C81 C82 119.6(7)
C80 C81 H81A 120.2
C82 C81 H81A 120.2
C77 C82 C81 120.5(7)
C77 C82 H82A 119.7
C81 C82 H82A 119.7
C88 C83 C84 117.0(7)
C88 C83 P5 123.1(6)
C84 C83 P5 119.9(6)
C85 C84 C83 121.3(8)
C85 C84 H84A 119.3
C83 C84 H84A 119.3
C86 C85 C84 118.7(8)
C86 C85 H85A 120.7
C84 C85 H85A 120.7
C87 C86 C85 121.1(8)
C87 C86 H86A 119.4
C85 C86 H86A 119.4
C86 C87 C88 120.3(9)
C86 C87 H87A 119.9
C88 C87 H87A 119.9
C87 C88 C83 121.5(8)
C87 C88 H88A 119.2
C83 C88 H88A 119.2
Pt3 C89 H89A 109.5
Pt3 C89 H89B 109.5
H89A C89 H89B 109.5
Pt3 C89 H89C 109.5
H89A C89 H89C 109.5
H89B C89 H89C 109.5
Pt3 C90 H90A 109.5
Pt3 C90 H90B 109.5
H90A C90 H90B 109.5
Pt3 C90 H90C 109.5
H90A C90 H90C 109.5
H90B C90 H90C 109.5
C96 C91 C92 118.4(6)
C96 C91 P6 123.5(6)
C92 C91 P6 117.8(6)
C93 C92 C91 119.6(8)
C93 C92 H92A 120.2
C91 C92 H92A 120.2
C94 C93 C92 121.0(8)
C94 C93 H93A 119.5
C92 C93 H93A 119.5
C93 C94 C95 119.3(7)
C93 C94 H94A 120.3
C95 C94 H94A 120.3
C96 C95 C94 120.3(8)
C96 C95 H95A 119.8
C94 C95 H95A 119.8
C95 C96 C91 121.3(7)
C95 C96 H96A 119.4
C91 C96 H96A 119.4
C98 C97 C102 118.0(6)
C98 C97 P6 120.1(5)
C102 C97 P6 121.9(5)
C97 C98 C99 121.6(6)
C97 C98 H98A 119.2
C99 C98 H98A 119.2
C100 C99 C98 119.4(7)
C100 C99 H99A 120.3
C98 C99 H99A 120.3
C99 C100 C101 120.2(7)
C99 C100 H10B 119.9
C101 C100 H10B 119.9
C102 C101 C100 119.6(7)
C102 C101 H10C 120.2
C100 C101 H10C 120.2
C101 C102 C97 121.3(7)
C101 C102 H10D 119.4
C97 C102 H10D 119.4
C104 C103 P6 117.3(5)
C104 C103 H10E 108.0
P6 C103 H10E 108.0
C104 C103 H10K 108.0
P6 C103 H10K 108.0
H10E C103 H10K 107.2
N5 C104 C103 111.5(6)
N5 C104 H10F 109.3
C103 C104 H10F 109.3
N5 C104 H10G 109.3
C103 C104 H10G 109.3
H10F C104 H10G 108.0
O5 C105 N5 122.4(7)
O5 C105 C106 120.4(6)
N5 C105 C106 117.2(6)
C111 C106 C107 119.3(7)
C111 C106 C105 117.8(6)
C107 C106 C105 122.7(6)
C106 C107 C108 118.9(7)
C106 C107 H10H 120.6
C108 C107 H10H 120.6
C109 C108 C107 120.8(8)
C109 C108 H10I 119.6
C107 C108 H10I 119.6
C108 C109 C110 121.2(8)
C108 C109 H10J 119.4
C110 C109 H10J 119.4
C111 C110 C109 118.1(7)
C111 C110 C112 122.8(7)
C109 C110 C112 119.0(7)
C110 C111 C106 121.7(7)
C110 C111 H11B 119.1
C106 C111 H11B 119.1
O6 C112 N6 122.0(7)
O6 C112 C110 121.2(7)
N6 C112 C110 116.8(7)
N6 C113 C114 111.9(6)
N6 C113 H11C 109.2
C114 C113 H11C 109.2
N6 C113 H11D 109.2
C114 C113 H11D 109.2
H11C C113 H11D 107.9
C113 C114 P7 110.2(5)
C113 C114 H11E 109.6
P7 C114 H11E 109.6
C113 C114 H11F 109.6
P7 C114 H11F 109.6
H11E C114 H11F 108.1
C120 C115 C116 118.6(7)
C120 C115 P7 121.0(6)
C116 C115 P7 120.4(6)
C117 C116 C115 120.6(8)
C117 C116 H11G 119.7
C115 C116 H11G 119.7
C118 C117 C116 119.9(9)
C118 C117 H11H 120.0
C116 C117 H11H 120.0
C117 C118 C119 120.1(8)
C117 C118 H11I 119.9
C119 C118 H11I 119.9
C118 C119 C120 120.1(7)
C118 C119 H11J 119.9
C120 C119 H11J 119.9
C115 C120 C119 120.6(7)
C115 C120 H12B 119.7
C119 C120 H12B 119.7
C122 C121 C126 118.0(7)
C122 C121 P7 124.6(6)
C126 C121 P7 117.4(6)
C121 C122 C123 121.4(8)
C121 C122 H12C 119.3
C123 C122 H12C 119.3
C124 C123 C122 119.3(9)
C124 C123 H12D 120.3
C122 C123 H12D 120.3
C125 C124 C123 119.7(8)
C125 C124 H12E 120.1
C123 C124 H12E 120.1
C124 C125 C126 121.2(8)
C124 C125 H12F 119.4
C126 C125 H12F 119.4
C125 C126 C121 120.2(8)
C125 C126 H12G 119.9
C121 C126 H12G 119.9
Pt4 C127 H12H 109.5
Pt4 C127 H12I 109.5
H12H C127 H12I 109.5
Pt4 C127 H12J 109.5
H12H C127 H12J 109.5
H12I C127 H12J 109.5
Pt4 C128 H12K 109.5
Pt4 C128 H12L 109.5
H12K C128 H12L 109.5
Pt4 C128 H12M 109.5
H12K C128 H12M 109.5
H12L C128 H12M 109.5
C134 C129 C130 119.5(7)
C134 C129 P8 121.8(6)
C130 C129 P8 118.4(6)
C129 C130 C131 120.9(9)
C129 C130 H13D 119.6
C131 C130 H13D 119.6
C132 C131 C130 119.4(9)
C132 C131 H13E 120.3
C130 C131 H13E 120.3
C131 C132 C133 120.8(8)
C131 C132 H13F 119.6
C133 C132 H13F 119.6
C132 C133 C134 119.4(9)
C132 C133 H13G 120.3
C134 C133 H13G 120.3
C129 C134 C133 120.0(9)
C129 C134 H13H 120.0
C133 C134 H13H 120.0
C136 C135 C140 118.3(7)
C136 C135 P8 120.4(6)
C140 C135 P8 121.3(6)
C137 C136 C135 121.0(8)
C137 C136 H13I 119.5
C135 C136 H13I 119.5
C136 C137 C138 119.8(8)
C136 C137 H13J 120.1
C138 C137 H13J 120.1
C139 C138 C137 119.2(8)
C139 C138 H13K 120.4
C137 C138 H13K 120.4
C140 C139 C138 121.5(7)
C140 C139 H13L 119.2
C138 C139 H13L 119.2
C139 C140 C135 120.2(7)
C139 C140 H14D 119.9
C135 C140 H14D 119.9
C142 C141 P8 117.5(6)
C142 C141 H14E 107.9
P8 C141 H14E 107.9
C142 C141 H14F 107.9
P8 C141 H14F 107.9
H14E C141 H14F 107.2
N7 C142 C141 110.7(6)
N7 C142 H14G 109.5
C141 C142 H14G 109.5
N7 C142 H14H 109.5
C141 C142 H14H 109.5
H14G C142 H14H 108.1
O7 C143 N7 123.0(7)
O7 C143 C144 121.2(6)
N7 C143 C144 115.8(7)
C149 C144 C145 120.7(7)
C149 C144 C143 117.5(7)
C145 C144 C143 121.6(7)
C146 C145 C144 118.8(7)
C146 C145 H14I 120.6
C144 C145 H14I 120.6
C145 C146 C147 120.7(8)
C145 C146 H14J 119.6
C147 C146 H14J 119.6
C148 C147 C146 121.2(8)
C148 C147 H14K 119.4
C146 C147 H14K 119.4
C147 C148 C149 119.5(7)
C147 C148 C150 117.7(7)
C149 C148 C150 122.8(7)
C148 C149 C144 118.9(7)
C148 C149 H14L 120.5
C144 C149 H14L 120.5
O8 C150 N8 123.2(7)
O8 C150 C148 121.0(7)
N8 C150 C148 115.8(7)
N8 C151 C152 113.9(6)
N8 C151 H15A 108.8
C152 C151 H15A 108.8
N8 C151 H15B 108.8
C152 C151 H15B 108.8
H15A C151 H15B 107.7
C151 C152 P5 109.7(5)
C151 C152 H15C 109.7
P5 C152 H15C 109.7
C151 C152 H15D 109.7
P5 C152 H15D 109.7
H15C C152 H15D 108.2

loop_
_geom_bond_atom_site_label_1
_geom_bond_atom_site_label_2
_geom_bond_distance
Pt1 C13 2.092(9)
Pt1 C14 2.108(8)
Pt1 P2 2.296(2)
Pt1 P1 2.319(2)
P1 C7 1.817(10)
P1 C76 1.835(8)
P1 C1 1.848(7)
N1 C29 1.333(10)
N1 C28 1.450(9)
N1 H1A 0.8800
C1 C2 1.380(11)
C1 C6 1.397(11)
O1 C29 1.243(10)
Cl1S C1S 1.709(13)
C1S Cl2S 1.749(13)
C1S H1SA 0.9900
C1S H1SB 0.9900
Pt2 C51 2.099(7)
Pt2 C52 2.115(7)
Pt2 P4 2.3008(18)
Pt2 P3 2.321(2)
P2 C21 1.811(12)
P2 C15 1.829(8)
P2 C27 1.845(7)
O2 C36 1.239(8)
N2 C36 1.336(9)
N2 C37 1.445(9)
N2 H2A 0.8800
C2 C3 1.368(10)
C2 H2B 0.9500
C2S Cl3S 1.730(13)
C2S Cl5S 1.782(13)
C2S Cl4S 1.863(13)
C2S H2SA 1.0000
Pt3 C89 2.087(8)
Pt3 C90 2.124(7)
Pt3 P5 2.3016(19)
Pt3 P6 2.3114(18)
P3 C45 1.841(7)
P3 C38 1.848(7)
P3 C39 1.854(7)
N3 C67 1.342(10)
N3 C66 1.451(9)
N3 H3A 0.8800
O3 C67 1.228(9)
C3 C4 1.387(11)
C3 H3B 0.9500
Cl3S Cl4S 2.232(7)
Pt4 C127 2.096(8)
Pt4 C128 2.129(8)
Pt4 P7 2.305(2)
Pt4 P8 2.312(2)
P4 C53 1.821(7)
P4 C59 1.839(8)
P4 C65 1.839(7)
N4 C74 1.338(9)
N4 C75 1.456(9)
N4 H4A 0.8800
O4 C74 1.223(8)
C4 C5 1.381(13)
C4 H4B 0.9500
P5 C83 1.821(8)
P5 C77 1.835(7)
P5 C152 1.847(7)
O5 C105 1.249(8)
C5 C6 1.386(12)
C5 H5A 0.9500
N5 C105 1.344(9)
N5 C104 1.453(9)
N5 H5B 0.8800
P6 C97 1.830(7)
P6 C91 1.837(7)
P6 C103 1.849(7)
O6 C112 1.245(9)
N6 C112 1.327(9)
N6 C113 1.462(9)
N6 H6A 0.8800
C6 H6B 0.9500
P7 C121 1.818(8)
P7 C114 1.834(7)
P7 C115 1.860(8)
O7 C143 1.245(9)
C7 C12 1.339(17)
C7 C8 1.424(16)
N7 C143 1.340(9)
N7 C142 1.447(9)
N7 H7A 0.8800
P8 C129 1.843(7)
P8 C141 1.850(8)
P8 C135 1.850(7)
O8 C150 1.227(9)
N8 C150 1.352(10)
N8 C151 1.476(9)
N8 H8A 0.8800
C8 C9 1.366(13)
C8 H8B 0.9500
C9 C10 1.313(17)
C9 H9A 0.9500
C10 C11 1.388(16)
C10 H10A 0.9500
C11 C12 1.397(13)
C11 H11A 0.9500
C12 H12A 0.9500
C13 H13A 0.9800
C13 H13B 0.9800
C13 H13C 0.9800
C14 H14A 0.9800
C14 H14B 0.9800
C14 H14C 0.9800
C15 C20 1.391(12)
C15 C16 1.393(11)
C16 C17 1.371(12)
C16 H16A 0.9500
C17 C18 1.364(13)
C17 H17A 0.9500
C18 C19 1.361(14)
C18 H18A 0.9500
C19 C20 1.378(13)
C19 H19A 0.9500
C20 H20A 0.9500
C21 C26 1.388(18)
C21 C22 1.428(18)
C22 C23 1.390(16)
C22 H22A 0.9500
C23 C24 1.374(17)
C23 H23A 0.9500
C24 C25 1.366(17)
C24 H24A 0.9500
C25 C26 1.417(16)
C25 H25A 0.9500
C26 H26A 0.9500
C27 C28 1.523(10)
C27 H27A 0.9900
C27 H27B 0.9900
C28 H28A 0.9900
C28 H28B 0.9900
C29 C30 1.508(11)
C30 C31 1.373(11)
C30 C35 1.387(10)
C31 C32 1.387(12)
C31 H31A 0.9500
C32 C33 1.388(12)
C32 H32A 0.9500
C33 C34 1.386(10)
C33 H33A 0.9500
C34 C35 1.373(10)
C34 C36 1.502(10)
C35 H35A 0.9500
C37 C38 1.510(9)
C37 H37A 0.9900
C37 H37B 0.9900
C38 H38A 0.9900
C38 H38B 0.9900
C39 C40 1.377(11)
C39 C44 1.378(11)
C40 C41 1.389(12)
C40 H40A 0.9500
C41 C42 1.366(15)
C41 H41A 0.9500
C42 C43 1.387(14)
C42 H42A 0.9500
C43 C44 1.380(11)
C43 H43A 0.9500
C44 H44A 0.9500
C45 C50 1.381(11)
C45 C46 1.394(10)
C46 C47 1.378(10)
C46 H46A 0.9500
C47 C48 1.365(12)
C47 H47A 0.9500
C48 C49 1.376(12)
C48 H48A 0.9500
C49 C50 1.385(11)
C49 H49A 0.9500
C50 H50A 0.9500
C51 H51A 0.9800
C51 H51B 0.9800
C51 H51C 0.9800
C53 C54 1.393(11)
C53 C58 1.405(11)
C52 H52A 0.9800
C52 H52B 0.9800
C52 H52C 0.9800
C54 C55 1.393(12)
C54 H54A 0.9500
C55 C56 1.380(15)
C55 H55A 0.9500
C56 C57 1.350(15)
C56 H56A 0.9500
C57 C58 1.403(12)
C57 H57A 0.9500
C58 H58A 0.9500
C59 C60 1.374(11)
C59 C64 1.387(12)
C60 C61 1.379(14)
C60 H60A 0.9500
C61 C62 1.375(16)
C61 H61A 0.9500
C62 C63 1.368(15)
C62 H62A 0.9500
C63 C64 1.398(13)
C63 H63A 0.9500
C64 H64A 0.9500
C65 C66 1.538(10)
C65 H65A 0.9900
C65 H65B 0.9900
C66 H66A 0.9900
C66 H66B 0.9900
C67 C68 1.498(10)
C68 C73 1.370(10)
C68 C69 1.398(11)
C69 C70 1.382(11)
C69 H69A 0.9500
C70 C71 1.374(11)
C70 H70A 0.9500
C71 C72 1.390(10)
C71 H71A 0.9500
C72 C73 1.373(10)
C72 C74 1.509(10)
C73 H73A 0.9500
C75 C76 1.532(10)
C75 H75A 0.9900
C75 H75B 0.9900
C76 H76A 0.9900
C76 H76B 0.9900
C77 C82 1.365(10)
C77 C78 1.403(10)
C78 C79 1.365(11)
C78 H78A 0.9500
C79 C80 1.381(11)
C79 H79A 0.9500
C80 C81 1.386(11)
C80 H80A 0.9500
C81 C82 1.389(11)
C81 H81A 0.9500
C82 H82A 0.9500
C83 C88 1.393(11)
C83 C84 1.403(10)
C84 C85 1.397(12)
C84 H84A 0.9500
C85 C86 1.392(13)
C85 H85A 0.9500
C86 C87 1.341(12)
C86 H86A 0.9500
C87 C88 1.389(11)
C87 H87A 0.9500
C88 H88A 0.9500
C89 H89A 0.9800
C89 H89B 0.9800
C89 H89C 0.9800
C90 H90A 0.9800
C90 H90B 0.9800
C90 H90C 0.9800
C91 C96 1.385(10)
C91 C92 1.399(10)
C92 C93 1.392(11)
C92 H92A 0.9500
C93 C94 1.370(12)
C93 H93A 0.9500
C94 C95 1.381(12)
C94 H94A 0.9500
C95 C96 1.373(10)
C95 H95A 0.9500
C96 H96A 0.9500
C97 C98 1.383(9)
C97 C102 1.392(9)
C98 C99 1.392(10)
C98 H98A 0.9500
C99 C100 1.379(10)
C99 H99A 0.9500
C100 C101 1.390(11)
C100 H10B 0.9500
C101 C102 1.385(11)
C101 H10C 0.9500
C102 H10D 0.9500
C103 C104 1.517(10)
C103 H10E 0.9900
C103 H10K 0.9900
C104 H10F 0.9900
C104 H10G 0.9900
C105 C106 1.485(10)
C106 C111 1.377(10)
C106 C107 1.391(11)
C107 C108 1.394(12)
C107 H10H 0.9500
C108 C109 1.344(12)
C108 H10I 0.9500
C109 C110 1.398(11)
C109 H10J 0.9500
C110 C111 1.373(10)
C110 C112 1.503(10)
C111 H11B 0.9500
C113 C114 1.548(10)
C113 H11C 0.9900
C113 H11D 0.9900
C114 H11E 0.9900
C114 H11F 0.9900
C115 C120 1.372(11)
C115 C116 1.400(11)
C116 C117 1.389(12)
C116 H11G 0.9500
C117 C118 1.360(13)
C117 H11H 0.9500
C118 C119 1.384(12)
C118 H11I 0.9500
C119 C120 1.388(11)
C119 H11J 0.9500
C120 H12B 0.9500
C121 C122 1.369(11)
C121 C126 1.400(11)
C122 C123 1.400(11)
C122 H12C 0.9500
C123 C124 1.373(13)
C123 H12D 0.9500
C124 C125 1.361(13)
C124 H12E 0.9500
C125 C126 1.377(12)
C125 H12F 0.9500
C126 H12G 0.9500
C127 H12H 0.9800
C127 H12I 0.9800
C127 H12J 0.9800
C128 H12K 0.9800
C128 H12L 0.9800
C128 H12M 0.9800
C129 C134 1.366(12)
C129 C130 1.372(11)
C130 C131 1.404(11)
C130 H13D 0.9500
C131 C132 1.345(14)
C131 H13E 0.9500
C132 C133 1.386(14)
C132 H13F 0.9500
C133 C134 1.405(12)
C133 H13G 0.9500
C134 H13H 0.9500
C135 C136 1.392(10)
C135 C140 1.403(10)
C136 C137 1.385(11)
C136 H13I 0.9500
C137 C138 1.390(12)
C137 H13J 0.9500
C138 C139 1.378(11)
C138 H13K 0.9500
C139 C140 1.368(11)
C139 H13L 0.9500
C140 H14D 0.9500
C141 C142 1.534(11)
C141 H14E 0.9900
C141 H14F 0.9900
C142 H14G 0.9900
C142 H14H 0.9900
C143 C144 1.494(10)
C144 C149 1.398(10)
C144 C145 1.400(11)
C145 C146 1.367(11)
C145 H14I 0.9500
C146 C147 1.380(12)
C146 H14J 0.9500
C147 C148 1.369(11)
C147 H14K 0.9500
C148 C149 1.395(10)
C148 C150 1.521(10)
C149 H14L 0.9500
C151 C152 1.512(10)
C151 H15A 0.9900
C151 H15B 0.9900
C152 H15C 0.9900
C152 H15D 0.9900

loop_
_geom_torsion_atom_site_label_1
_geom_torsion_atom_site_label_2
_geom_torsion_atom_site_label_3
_geom_torsion_atom_site_label_4
_geom_torsion
C13 Pt1 P1 C7 22.0(16)
C14 Pt1 P1 C7 42.7(5)
P2 Pt1 P1 C7 -135.4(4)
C13 Pt1 P1 C76 -95.8(15)
C14 Pt1 P1 C76 -75.1(3)
P2 Pt1 P1 C76 106.8(3)
C13 Pt1 P1 C1 139.3(15)
C14 Pt1 P1 C1 159.9(4)
P2 Pt1 P1 C1 -18.1(3)
C7 P1 C1 C2 53.2(8)
C76 P1 C1 C2 160.8(7)
Pt1 P1 C1 C2 -68.3(7)
C7 P1 C1 C6 -125.3(9)
C76 P1 C1 C6 -17.7(9)
Pt1 P1 C1 C6 113.3(8)
C13 Pt1 P2 C21 15.4(6)
C14 Pt1 P2 C21 26.7(18)
P1 Pt1 P2 C21 -168.5(5)
C13 Pt1 P2 C15 -103.7(4)
C14 Pt1 P2 C15 -92.3(18)
P1 Pt1 P2 C15 72.5(3)
C13 Pt1 P2 C27 135.1(4)
C14 Pt1 P2 C27 146.5(18)
P1 Pt1 P2 C27 -48.7(3)
C6 C1 C2 C3 -0.8(13)
P1 C1 C2 C3 -179.3(7)
C51 Pt2 P3 C45 174.4(16)
C52 Pt2 P3 C45 165.4(4)
P4 Pt2 P3 C45 -11.3(3)
C51 Pt2 P3 C38 -63.9(16)
C52 Pt2 P3 C38 -72.9(3)
P4 Pt2 P3 C38 110.4(3)
C51 Pt2 P3 C39 54.9(16)
C52 Pt2 P3 C39 45.9(3)
P4 Pt2 P3 C39 -130.8(3)
C1 C2 C3 C4 0.5(14)
Cl5S C2S Cl3S Cl4S 110.6(6)
C51 Pt2 P4 C53 -116.3(4)
C52 Pt2 P4 C53 -87.7(16)
P3 Pt2 P4 C53 64.5(3)
C51 Pt2 P4 C59 0.8(4)
C52 Pt2 P4 C59 29.3(16)
P3 Pt2 P4 C59 -178.4(3)
C51 Pt2 P4 C65 122.5(3)
C52 Pt2 P4 C65 151.1(16)
P3 Pt2 P4 C65 -56.7(3)
C2 C3 C4 C5 -0.3(14)
Cl5S C2S Cl4S Cl3S -94.1(8)
C89 Pt3 P5 C83 4.4(4)
C90 Pt3 P5 C83 -17.5(18)
P6 Pt3 P5 C83 -175.8(3)
C89 Pt3 P5 C77 120.4(3)
C90 Pt3 P5 C77 98.4(17)
P6 Pt3 P5 C77 -59.8(2)
C89 Pt3 P5 C152 -117.5(4)
C90 Pt3 P5 C152 -139.4(17)
P6 Pt3 P5 C152 62.4(3)
C3 C4 C5 C6 0.5(16)
C89 Pt3 P6 C97 -169.5(18)
C90 Pt3 P6 C97 -165.7(3)
P5 Pt3 P6 C97 11.7(3)
C89 Pt3 P6 C91 -51.3(19)
C90 Pt3 P6 C91 -47.5(3)
P5 Pt3 P6 C91 129.9(2)
C89 Pt3 P6 C103 68.9(19)
C90 Pt3 P6 C103 72.8(3)
P5 Pt3 P6 C103 -109.8(3)
C4 C5 C6 C1 -0.8(17)
C2 C1 C6 C5 1.0(15)
P1 C1 C6 C5 179.5(8)
C127 Pt4 P7 C121 121.8(4)
C128 Pt4 P7 C121 111.7(18)
P8 Pt4 P7 C121 -56.8(3)
C127 Pt4 P7 C114 -116.9(4)
C128 Pt4 P7 C114 -127.0(18)
P8 Pt4 P7 C114 64.6(3)
C127 Pt4 P7 C115 2.8(4)
C128 Pt4 P7 C115 -7.3(18)
P8 Pt4 P7 C115 -175.7(3)
C76 P1 C7 C12 -22.9(10)
C1 P1 C7 C12 82.2(10)
Pt1 P1 C7 C12 -147.2(9)
C76 P1 C7 C8 159.4(7)
C1 P1 C7 C8 -95.4(8)
Pt1 P1 C7 C8 35.1(9)
C127 Pt4 P8 C129 -38.5(17)
C128 Pt4 P8 C129 -47.7(3)
P7 Pt4 P8 C129 130.9(3)
C127 Pt4 P8 C141 81.7(17)
C128 Pt4 P8 C141 72.5(4)
P7 Pt4 P8 C141 -108.9(3)
C127 Pt4 P8 C135 -156.6(17)
C128 Pt4 P8 C135 -165.8(4)
P7 Pt4 P8 C135 12.8(3)
C12 C7 C8 C9 2.7(15)
P1 C7 C8 C9 -179.4(8)
C7 C8 C9 C10 -1.5(15)
C8 C9 C10 C11 1.2(16)
C9 C10 C11 C12 -2.0(16)
C8 C7 C12 C11 -3.5(16)
P1 C7 C12 C11 178.8(7)
C10 C11 C12 C7 3.2(15)
C21 P2 C15 C20 -94.1(8)
C27 P2 C15 C20 161.1(7)
Pt1 P2 C15 C20 33.7(8)
C21 P2 C15 C16 82.5(8)
C27 P2 C15 C16 -22.2(9)
Pt1 P2 C15 C16 -149.6(7)
C20 C15 C16 C17 -3.3(13)
P2 C15 C16 C17 -179.9(7)
C15 C16 C17 C18 1.4(14)
C16 C17 C18 C19 1.0(16)
C17 C18 C19 C20 -1.5(17)
C18 C19 C20 C15 -0.5(16)
C16 C15 C20 C19 2.8(13)
P2 C15 C20 C19 179.7(8)
C15 P2 C21 C26 -3.6(11)
C27 P2 C21 C26 104.8(10)
Pt1 P2 C21 C26 -127.5(9)
C15 P2 C21 C22 178.7(9)
C27 P2 C21 C22 -73.0(9)
Pt1 P2 C21 C22 54.7(10)
C26 C21 C22 C23 -2.8(17)
P2 C21 C22 C23 175.1(9)
C21 C22 C23 C24 1.1(17)
C22 C23 C24 C25 1.9(17)
C23 C24 C25 C26 -3.0(17)
C22 C21 C26 C25 1.6(17)
P2 C21 C26 C25 -176.2(8)
C24 C25 C26 C21 1.2(17)
C21 P2 C27 C28 85.0(8)
C15 P2 C27 C28 -168.8(6)
Pt1 P2 C27 C28 -43.9(7)
C29 N1 C28 C27 85.6(9)
P2 C27 C28 N1 -171.5(6)
C28 N1 C29 O1 -11.6(12)
C28 N1 C29 C30 168.3(6)
O1 C29 C30 C31 -22.8(12)
N1 C29 C30 C31 157.3(8)
O1 C29 C30 C35 153.7(8)
N1 C29 C30 C35 -26.2(11)
C35 C30 C31 C32 1.3(14)
C29 C30 C31 C32 177.8(9)
C30 C31 C32 C33 -1.7(15)
C31 C32 C33 C34 -0.1(14)
C32 C33 C34 C35 2.2(12)
C32 C33 C34 C36 -175.5(7)
C33 C34 C35 C30 -2.6(11)
C36 C34 C35 C30 175.2(6)
C31 C30 C35 C34 0.9(11)
C29 C30 C35 C34 -175.6(7)
C37 N2 C36 O2 -10.1(10)
C37 N2 C36 C34 169.8(6)
C35 C34 C36 O2 24.6(9)
C33 C34 C36 O2 -157.6(7)
C35 C34 C36 N2 -155.3(6)
C33 C34 C36 N2 22.5(10)
C36 N2 C37 C38 -104.7(7)
N2 C37 C38 P3 -67.1(7)
C45 P3 C38 C37 175.8(6)
C39 P3 C38 C37 -80.2(6)
Pt2 P3 C38 C37 41.4(6)
C45 P3 C39 C40 88.0(7)
C38 P3 C39 C40 -14.8(7)
Pt2 P3 C39 C40 -139.2(6)
C45 P3 C39 C44 -91.1(6)
C38 P3 C39 C44 166.1(5)
Pt2 P3 C39 C44 41.7(6)
C44 C39 C40 C41 1.7(12)
P3 C39 C40 C41 -177.4(7)
C39 C40 C41 C42 0.0(14)
C40 C41 C42 C43 -0.4(14)
C41 C42 C43 C44 -0.8(13)
C40 C39 C44 C43 -2.9(11)
P3 C39 C44 C43 176.3(6)
C42 C43 C44 C39 2.4(11)
C38 P3 C45 C50 -30.3(8)
C39 P3 C45 C50 -138.0(7)
Pt2 P3 C45 C50 98.2(7)
C38 P3 C45 C46 151.3(6)
C39 P3 C45 C46 43.6(7)
Pt2 P3 C45 C46 -80.2(7)
C50 C45 C46 C47 3.1(12)
P3 C45 C46 C47 -178.4(7)
C45 C46 C47 C48 -1.6(13)
C46 C47 C48 C49 -0.3(14)
C47 C48 C49 C50 0.6(15)
C46 C45 C50 C49 -2.7(13)
P3 C45 C50 C49 178.8(7)
C48 C49 C50 C45 0.9(15)
C59 P4 C53 C54 -91.7(7)
C65 P4 C53 C54 161.5(7)
Pt2 P4 C53 C54 36.1(7)
C59 P4 C53 C58 87.1(7)
C65 P4 C53 C58 -19.7(8)
Pt2 P4 C53 C58 -145.1(6)
C58 C53 C54 C55 0.7(13)
P4 C53 C54 C55 179.5(7)
C53 C54 C55 C56 -1.7(15)
C54 C55 C56 C57 1.2(17)
C55 C56 C57 C58 0.3(18)
C56 C57 C58 C53 -1.2(16)
C54 C53 C58 C57 0.7(13)
P4 C53 C58 C57 -178.0(7)
C53 P4 C59 C60 44.7(7)
C65 P4 C59 C60 155.1(7)
Pt2 P4 C59 C60 -77.5(7)
C53 P4 C59 C64 -136.2(7)
C65 P4 C59 C64 -25.8(7)
Pt2 P4 C59 C64 101.7(7)
C64 C59 C60 C61 1.2(13)
P4 C59 C60 C61 -179.6(8)
C59 C60 C61 C62 2.6(16)
C60 C61 C62 C63 -5.2(17)
C61 C62 C63 C64 3.9(16)
C60 C59 C64 C63 -2.5(13)
P4 C59 C64 C63 178.4(7)
C62 C63 C64 C59 0.0(15)
C53 P4 C65 C66 -162.8(5)
C59 P4 C65 C66 91.4(5)
Pt2 P4 C65 C66 -39.3(5)
C67 N3 C66 C65 82.5(8)
P4 C65 C66 N3 -174.9(5)
C66 N3 C67 O3 -9.7(11)
C66 N3 C67 C68 168.5(6)
O3 C67 C68 C73 152.2(8)
N3 C67 C68 C73 -26.0(11)
O3 C67 C68 C69 -26.2(12)
N3 C67 C68 C69 155.6(8)
C73 C68 C69 C70 0.3(13)
C67 C68 C69 C70 178.7(8)
C68 C69 C70 C71 -0.8(15)
C69 C70 C71 C72 0.0(13)
C70 C71 C72 C73 1.3(12)
C70 C71 C72 C74 -177.6(7)
C69 C68 C73 C72 1.1(11)
C67 C68 C73 C72 -177.3(7)
C71 C72 C73 C68 -1.9(11)
C74 C72 C73 C68 177.1(7)
C75 N4 C74 O4 -7.6(11)
C75 N4 C74 C72 171.4(6)
C73 C72 C74 O4 24.7(10)
C71 C72 C74 O4 -156.3(7)
C73 C72 C74 N4 -154.3(6)
C71 C72 C74 N4 24.6(10)
C74 N4 C75 C76 -98.4(8)
N4 C75 C76 P1 -71.6(7)
C7 P1 C76 C75 -78.4(6)
C1 P1 C76 C75 177.2(5)
Pt1 P1 C76 C75 41.9(6)
C83 P5 C77 C82 -80.6(7)
C152 P5 C77 C82 25.6(7)
Pt3 P5 C77 C82 152.6(5)
C83 P5 C77 C78 96.7(6)
C152 P5 C77 C78 -157.1(6)
Pt3 P5 C77 C78 -30.1(6)
C82 C77 C78 C79 1.5(11)
P5 C77 C78 C79 -175.9(6)
C77 C78 C79 C80 -1.2(12)
C78 C79 C80 C81 -0.1(13)
C79 C80 C81 C82 1.0(13)
C78 C77 C82 C81 -0.6(11)
P5 C77 C82 C81 176.7(6)
C80 C81 C82 C77 -0.7(12)
C77 P5 C83 C88 131.7(6)
C152 P5 C83 C88 22.0(7)
Pt3 P5 C83 C88 -106.2(6)
C77 P5 C83 C84 -49.1(6)
C152 P5 C83 C84 -158.8(6)
Pt3 P5 C83 C84 72.9(6)
C88 C83 C84 C85 -3.4(11)
P5 C83 C84 C85 177.4(6)
C83 C84 C85 C86 2.0(11)
C84 C85 C86 C87 0.6(12)
C85 C86 C87 C88 -1.8(13)
C86 C87 C88 C83 0.3(12)
C84 C83 C88 C87 2.3(11)
P5 C83 C88 C87 -178.6(6)
C97 P6 C91 C96 -68.5(6)
C103 P6 C91 C96 35.1(7)
Pt3 P6 C91 C96 160.2(5)
C97 P6 C91 C92 105.1(6)
C103 P6 C91 C92 -151.2(6)
Pt3 P6 C91 C92 -26.1(6)
C96 C91 C92 C93 1.4(11)
P6 C91 C92 C93 -172.6(6)
C91 C92 C93 C94 -2.6(12)
C92 C93 C94 C95 2.1(13)
C93 C94 C95 C96 -0.3(12)
C94 C95 C96 C91 -0.8(12)
C92 C91 C96 C95 0.3(11)
P6 C91 C96 C95 173.9(6)
C91 P6 C97 C98 -35.0(6)
C103 P6 C97 C98 -143.1(6)
Pt3 P6 C97 C98 89.1(6)
C91 P6 C97 C102 147.6(6)
C103 P6 C97 C102 39.5(6)
Pt3 P6 C97 C102 -88.3(6)
C102 C97 C98 C99 -1.1(11)
P6 C97 C98 C99 -178.6(6)
C97 C98 C99 C100 1.7(12)
C98 C99 C100 C101 -1.9(12)
C99 C100 C101 C102 1.4(12)
C100 C101 C102 C97 -0.7(11)
C98 C97 C102 C101 0.6(10)
P6 C97 C102 C101 178.1(6)
C97 P6 C103 C104 -173.3(6)
C91 P6 C103 C104 83.7(6)
Pt3 P6 C103 C104 -40.0(6)
C105 N5 C104 C103 106.2(8)
P6 C103 C104 N5 67.3(7)
C104 N5 C105 O5 8.1(11)
C104 N5 C105 C106 -172.5(6)
O5 C105 C106 C111 -28.8(10)
N5 C105 C106 C111 151.8(7)
O5 C105 C106 C107 155.0(8)
N5 C105 C106 C107 -24.4(10)
C111 C106 C107 C108 -1.0(12)
C105 C106 C107 C108 175.1(8)
C106 C107 C108 C109 1.1(15)
C107 C108 C109 C110 0.0(16)
C108 C109 C110 C111 -1.2(14)
C108 C109 C110 C112 -178.8(9)
C109 C110 C111 C106 1.2(12)
C112 C110 C111 C106 178.7(7)
C107 C106 C111 C110 -0.1(11)
C105 C106 C111 C110 -176.4(7)
C113 N6 C112 O6 7.8(12)
C113 N6 C112 C110 -173.2(7)
C111 C110 C112 O6 -163.5(8)
C109 C110 C112 O6 14.0(13)
C111 C110 C112 N6 17.5(12)
C109 C110 C112 N6 -165.1(8)
C112 N6 C113 C114 -81.9(9)
N6 C113 C114 P7 174.4(5)
C121 P7 C114 C113 160.7(5)
C115 P7 C114 C113 -93.0(6)
Pt4 P7 C114 C113 34.8(6)
C121 P7 C115 C120 -37.6(7)
C114 P7 C115 C120 -146.3(7)
Pt4 P7 C115 C120 87.4(7)
C121 P7 C115 C116 144.1(7)
C114 P7 C115 C116 35.4(8)
Pt4 P7 C115 C116 -90.9(7)
C120 C115 C116 C117 -1.5(14)
P7 C115 C116 C117 176.8(8)
C115 C116 C117 C118 2.2(16)
C116 C117 C118 C119 -2.1(16)
C117 C118 C119 C120 1.4(15)
C116 C115 C120 C119 0.8(12)
P7 C115 C120 C119 -177.6(7)
C118 C119 C120 C115 -0.8(14)
C114 P7 C121 C122 17.8(8)
C115 P7 C121 C122 -88.3(7)
Pt4 P7 C121 C122 144.4(6)
C114 P7 C121 C126 -161.0(6)
C115 P7 C121 C126 92.9(6)
Pt4 P7 C121 C126 -34.4(7)
C126 C121 C122 C123 0.8(12)
P7 C121 C122 C123 -178.0(6)
C121 C122 C123 C124 -2.9(13)
C122 C123 C124 C125 2.2(13)
C123 C124 C125 C126 0.6(13)
C124 C125 C126 C121 -2.7(13)
C122 C121 C126 C125 2.0(12)
P7 C121 C126 C125 -179.1(6)
C141 P8 C129 C134 35.4(8)
C135 P8 C129 C134 -67.5(7)
Pt4 P8 C129 C134 161.3(6)
C141 P8 C129 C130 -150.7(6)
C135 P8 C129 C130 106.5(7)
Pt4 P8 C129 C130 -24.7(7)
C134 C129 C130 C131 -0.5(12)
P8 C129 C130 C131 -174.6(6)
C129 C130 C131 C132 -0.8(13)
C130 C131 C132 C133 1.5(13)
C131 C132 C133 C134 -0.8(14)
C130 C129 C134 C133 1.1(12)
P8 C129 C134 C133 175.0(6)
C132 C133 C134 C129 -0.5(13)
C129 P8 C135 C136 -31.3(7)
C141 P8 C135 C136 -139.0(6)
Pt4 P8 C135 C136 92.2(6)
C129 P8 C135 C140 149.3(6)
C141 P8 C135 C140 41.6(7)
Pt4 P8 C135 C140 -87.2(6)
C140 C135 C136 C137 0.0(12)
P8 C135 C136 C137 -179.4(6)
C135 C136 C137 C138 -0.2(12)
C136 C137 C138 C139 -0.3(13)
C137 C138 C139 C140 1.1(13)
C138 C139 C140 C135 -1.3(12)
C136 C135 C140 C139 0.8(11)
P8 C135 C140 C139 -179.8(6)
C129 P8 C141 C142 81.4(6)
C135 P8 C141 C142 -175.6(6)
Pt4 P8 C141 C142 -42.1(6)
C143 N7 C142 C141 111.2(8)
P8 C141 C142 N7 67.6(8)
C142 N7 C143 O7 8.0(12)
C142 N7 C143 C144 -170.5(6)
O7 C143 C144 C149 -29.5(10)
N7 C143 C144 C149 149.1(7)
O7 C143 C144 C145 155.2(7)
N7 C143 C144 C145 -26.2(10)
C149 C144 C145 C146 -3.4(11)
C143 C144 C145 C146 171.7(7)
C144 C145 C146 C147 0.7(13)
C145 C146 C147 C148 1.9(13)
C146 C147 C148 C149 -1.6(13)
C146 C147 C148 C150 178.8(8)
C147 C148 C149 C144 -1.1(11)
C150 C148 C149 C144 178.5(7)
C145 C144 C149 C148 3.6(11)
C143 C144 C149 C148 -171.7(7)
C151 N8 C150 O8 7.6(11)
C151 N8 C150 C148 -172.6(6)
C147 C148 C150 O8 15.4(12)
C149 C148 C150 O8 -164.2(8)
C147 C148 C150 N8 -164.5(7)
C149 C148 C150 N8 15.9(11)
C150 N8 C151 C152 -91.3(8)
N8 C151 C152 P5 176.1(5)
C83 P5 C152 C151 -92.1(5)
C77 P5 C152 C151 163.2(5)
Pt3 P5 C152 C151 38.3(6)

loop_
_platon_squeeze_void_nr
_platon_squeeze_void_average_x
_platon_squeeze_void_average_y
_platon_squeeze_void_average_z
_platon_squeeze_void_volume
_platon_squeeze_void_count_electrons
_platon_squeeze_void_content
1 -0.134 0.055 0.694 558 147 ' '
2 0.134 -0.055 0.306 558 155 ' '
3 0.378 0.355 0.986 83 27 ' '
4 0.488 0.094 0.030 7 0 ' '
5 0.512 0.906 0.970 7 0 ' '
6 0.622 0.645 0.014 83 22 ' '
